data_7116657
loop_
_publ_author_name
'Simone A. Hauser'
'Ivan Prokes'
'Adrian B. Chaplin'

_publ_section_title
;
 Low-coordinate iridium NHC complexes derived from selective and
 reversible C-H bond activation of fluoroarenes
;
_journal_name_full Chem.Commun.
_journal_page_first 4425
_journal_paper_doi 10.1039/C5cc00529A
_journal_volume 51
_journal_year 2015
_chemical_formula_moiety 'C39 H50 F3 Ir N6 O6, C32 H12 B F24'
_chemical_formula_sum 'C71 H63 B F27 Ir N6 O6'
_chemical_formula_weight 1812.28
_chemical_melting_point ?
_space_group_crystal_system triclinic
_space_group_IT_number 2
_space_group_name_Hall '-P 1'
_space_group_name_H-M_alt 'P -1'
_symmetry_space_group_name_Hall '-P 1'
_symmetry_space_group_name_H-M 'P -1'
_atom_sites_solution_hydrogens geom
_atom_sites_solution_primary iterative
_atom_sites_solution_secondary difmap
_audit_creation_date 2014-10-13
_audit_creation_method
;
Olex2 1.2
(compiled 2014.08.28 svn.r2986 for OlexSys, GUI svn.r4874)
;
_audit_update_record
;
2014-12-04 deposited with the CCDC.
2015-02-06 downloaded from the CCDC.
;
_cell_angle_alpha 95.9306(10)
_cell_angle_beta 91.1596(11)
_cell_angle_gamma 106.1582(12)
_cell_formula_units_Z 4
_cell_length_a 14.3353(2)
_cell_length_b 17.5209(2)
_cell_length_c 30.9758(4)
_cell_measurement_reflns_used 39407
_cell_measurement_temperature 150(2)
_cell_measurement_theta_max 33.1100
_cell_measurement_theta_min 3.3480
_cell_volume 7423.00(17)
_computing_cell_refinement
;
CrysAlisPro, Agilent Technologies,
Version 1.171.37.33 (release 27-03-2014 CrysAlis171 .NET)
(compiled Mar 27 2014,17:12:48)
;
_computing_data_collection
;
CrysAlisPro, Agilent Technologies,
Version 1.171.37.33 (release 27-03-2014 CrysAlis171 .NET)
(compiled Mar 27 2014,17:12:48)
;
_computing_data_reduction
;
CrysAlisPro, Agilent Technologies,
Version 1.171.37.33 (release 27-03-2014 CrysAlis171 .NET)
(compiled Mar 27 2014,17:12:48)
;
_computing_molecular_graphics 'Olex2 (Dolomanov et al., 2009)'
_computing_publication_material 'Olex2 (Dolomanov et al., 2009)'
_computing_structure_refinement 'ShelXL (Sheldrick, 2008)'
_computing_structure_solution
;
Superflip (Palatinus & Chapuis, 2007;Palatinus & van der Lee, 2008;
Palatinus et al., 2012)
;
_diffrn_ambient_temperature 150(2)
_diffrn_detector 'CCD plate'
_diffrn_detector_area_resol_mean 10.2833
_diffrn_detector_type Ruby
_diffrn_measured_fraction_theta_full 0.998
_diffrn_measured_fraction_theta_max 0.998
_diffrn_measurement_details
;
  1 omega   32.00  109.00   1.0000    3.5000
omega____ theta____ kappa____ phi______ frames
    -       22.2639 -178.0000    0.0000 77

  2 omega  -10.00   98.00   1.0000    3.5000
omega____ theta____ kappa____ phi______ frames
    -       22.2639   77.0000   60.0000 108

  3 omega   35.00  111.00   1.0000    3.5000
omega____ theta____ kappa____ phi______ frames
    -       22.2639  178.0000 -120.0000 76

  4 omega -111.00  -53.00   1.0000    3.5000
omega____ theta____ kappa____ phi______ frames
    -      -23.3576  178.0000 -150.0000 58

  5 omega  -57.00   29.00   1.0000    3.5000
omega____ theta____ kappa____ phi______ frames
    -      -23.3576   80.0000 -147.0000 86

  6 omega -100.00  -12.00   1.0000    3.5000
omega____ theta____ kappa____ phi______ frames
    -      -23.3576  -77.0000   90.0000 88

  7 omega -112.00  -87.00   1.0000    3.5000
omega____ theta____ kappa____ phi______ frames
    -      -23.3576 -178.0000  -90.0000 25

  8 omega  -33.00    2.00   1.0000    3.5000
omega____ theta____ kappa____ phi______ frames
    -      -23.3576  -80.0000   89.0000 35

  9 omega  -64.00   48.00   1.0000    3.5000
omega____ theta____ kappa____ phi______ frames
    -      -23.3576   19.0000 -150.0000 112
;
_diffrn_measurement_device 'four-circle diffractometer'
_diffrn_measurement_device_type 'Oxford Diffraction: Xcalibur, Ruby, Gemini'
_diffrn_measurement_method '\w scans'
_diffrn_orient_matrix_UB_11 0.0052121000
_diffrn_orient_matrix_UB_12 -0.0223429000
_diffrn_orient_matrix_UB_13 0.0172747000
_diffrn_orient_matrix_UB_21 0.0417191000
_diffrn_orient_matrix_UB_22 -0.0076617000
_diffrn_orient_matrix_UB_23 -0.0093428000
_diffrn_orient_matrix_UB_31 0.0298841000
_diffrn_orient_matrix_UB_32 0.0352380000
_diffrn_orient_matrix_UB_33 0.0120704000
_diffrn_radiation_monochromator graphite
_diffrn_radiation_probe x-ray
_diffrn_radiation_type MoK\a
_diffrn_radiation_wavelength 0.71073
_diffrn_reflns_av_R_equivalents 0.0656
_diffrn_reflns_av_unetI/netI 0.0918
_diffrn_reflns_Laue_measured_fraction_full 0.998
_diffrn_reflns_Laue_measured_fraction_max 0.998
_diffrn_reflns_limit_h_max 20
_diffrn_reflns_limit_h_min -22
_diffrn_reflns_limit_k_max 27
_diffrn_reflns_limit_k_min -22
_diffrn_reflns_limit_l_max 49
_diffrn_reflns_limit_l_min -49
_diffrn_reflns_number 173726
_diffrn_reflns_point_group_measured_fraction_full 0.998
_diffrn_reflns_point_group_measured_fraction_max 0.998
_diffrn_reflns_theta_full 27.878
_diffrn_reflns_theta_max 27.878
_diffrn_reflns_theta_min 3.263
_diffrn_source 'Enhance (Mo) X-ray Source'
_exptl_absorpt_coefficient_mu 1.922
_exptl_absorpt_correction_T_max 1.00000
_exptl_absorpt_correction_T_min 0.82049
_exptl_absorpt_correction_type multi-scan
_exptl_absorpt_process_details
;
CrysAlisPro, Agilent Technologies,
Version 1.171.37.33 (release 27-03-2014 CrysAlis171 .NET)
(compiled Mar 27 2014,17:12:48)
Empirical absorption correction using spherical harmonics,
 implemented in SCALE3 ABSPACK scaling algorithm.
Empirical absorption correction using spherical harmonics,
 implemented in SCALE3 ABSPACK scaling algorithm.
;
_exptl_crystal_colour orange
_exptl_crystal_colour_primary orange
_exptl_crystal_density_diffrn 1.622
_exptl_crystal_density_meas 'not measured'
_exptl_crystal_description block
_exptl_crystal_F_000 3616
_exptl_crystal_size_max 0.5
_exptl_crystal_size_mid 0.35
_exptl_crystal_size_min 0.25
_refine_diff_density_max 1.182
_refine_diff_density_min -0.643
_refine_diff_density_rms 0.101
_refine_ls_extinction_method none
_refine_ls_goodness_of_fit_ref 1.035
_refine_ls_hydrogen_treatment constr
_refine_ls_matrix_type full
_refine_ls_number_parameters 2313
_refine_ls_number_reflns 35340
_refine_ls_number_restraints 1830
_refine_ls_restrained_S_all 1.093
_refine_ls_R_factor_all 0.0566
_refine_ls_R_factor_gt 0.0379
_refine_ls_shift/su_max 0.004
_refine_ls_shift/su_mean 0.000
_refine_ls_structure_factor_coef Fsqd
_refine_ls_weighting_details 'w=1/[\s^2^(Fo^2^)+(0.0438P)^2^+4.1469P] where P=(Fo^2^+2Fc^2^)/3'
_refine_ls_weighting_scheme calc
_refine_ls_wR_factor_gt 0.0879
_refine_ls_wR_factor_ref 0.0957
_reflns_Friedel_coverage 0.000
_reflns_number_gt 27615
_reflns_number_total 35340
_reflns_threshold_expression 'I > 2\s(I)'
_cod_data_source_file c5cc00529a2.cif
_cod_data_source_block 0088abc14
_cod_depositor_comments
;
The following automatic conversions were performed:

'_chemical_melting_point' value 'not measured' was changed to '?' -
the value is undefined or not given.

Automatic conversion script
Id: cif_fix_values 2827 2014-09-09 07:05:25Z andrius 
;
_cod_original_cell_volume 7423.00(18)
_cod_database_code 7116657
_shelxl_version_number 2013-4
_shelx_space_group_comment
;
The symmetry employed for this shelxl refinement is uniquely defined
by the following loop, which should always be used as a source of
symmetry information in preference to the above space-group names.
They are only intended as comments.
;
_olex2_refinement_description
;
1. Fixed Uiso
 At 1.2 times of:
  All C(H) groups, All C(H,H) groups
 At 1.5 times of:
  All C(H,H,H) groups
2. Restrained distances
 C20B-C24B \\sim C20B-C25B \\sim C120-C124 \\sim C120-C125 \\sim C150-C154
\\sim C150-C155 \\sim C50B-
 C54B \\sim C50B-C55B \\sim C147-C152 \\sim C147-C153 \\sim C47B-C52B \\sim
C47B-C53B
 with sigma of 0.01
 N145-C141 \\sim N45B-C141 \\sim N142-C141 \\sim N42B-C141
 with sigma of 0.01
 N145-C144 \\sim N45B-C44B \\sim N142-C143 \\sim N42B-C43B
 with sigma of 0.01
 C144-C143 \\sim C44B-C43B
 with sigma of 0.01
 O151-C144 \\sim O51B-C44B \\sim O148-C143 \\sim O48B-C43B \\sim O21B-C114
\\sim O121-C114
 with sigma of 0.01
 O148-C147 \\sim O48B-C47B \\sim O151-C150 \\sim O51B-C50B \\sim O121-C120
\\sim O21B-C20B
 with sigma of 0.01
 C147-C146 \\sim C47B-C46B \\sim C50B-C49B \\sim C150-C149 \\sim C120-C119
\\sim C20B-C119
 with sigma of 0.01
 C24B-C119 \\sim C124-C119 \\sim C25B-C119 \\sim C125-C119 \\sim C152-C146
\\sim C52B-C46B \\sim C53B-
 C46B \\sim C153-C146 \\sim C154-C149 \\sim C55B-C49B \\sim C155-C149 \\sim
C54B-C49B
 with sigma of 0.01
 N145-C149 \\sim N45B-C49B \\sim N142-C146 \\sim N42B-C46B
 with sigma of 0.01
 C208-F204 \\sim C208-F205 \\sim C208-F206 \\sim C208-F304 \\sim C208-F305
\\sim C208-F306
 with sigma of 0.01
 F204-F205 \\sim F205-F206 \\sim F206-F204 \\sim F304-F305 \\sim F305-F306
\\sim F306-F304
 with sigma of 0.01
 C205-F204 \\sim C205-F205 \\sim C205-F206 \\sim C205-F304 \\sim C205-F305
\\sim C205-F306
 with sigma of 0.01
 C223-F213 \\sim C223-F214 \\sim C223-F215 \\sim C223-F313 \\sim C223-F314
\\sim C223-F315
 with sigma of 0.01
 F213-F214 \\sim F214-F215 \\sim F215-F213 \\sim F313-F314 \\sim F314-F315
\\sim F315-F313
 with sigma of 0.01
 C219-F213 \\sim C219-F214 \\sim C219-F215 \\sim C219-F313 \\sim C219-F314
\\sim C219-F315
 with sigma of 0.01
 C407-F401 \\sim C407-F402 \\sim C407-F403 \\sim C407-F501 \\sim C407-F502
\\sim C407-F503
 with sigma of 0.01
 F401-F402 \\sim F402-F403 \\sim F403-F401 \\sim F501-F502 \\sim F502-F503
\\sim F503-F501
 with sigma of 0.01
 C403-F401 \\sim C403-F402 \\sim C403-F403 \\sim C403-F501 \\sim C403-F502
\\sim C403-F503
 with sigma of 0.01
 C415-F407 \\sim C415-F408 \\sim C415-F409 \\sim C415-F507 \\sim C415-F508
\\sim C415-F509
 with sigma of 0.01
 F407-F408 \\sim F408-F409 \\sim F409-F407 \\sim F507-F508 \\sim F508-F509
\\sim F509-F507
 with sigma of 0.01
 C411-F407 \\sim C411-F408 \\sim C411-F409 \\sim C411-F507 \\sim C411-F508
\\sim C411-F509
 with sigma of 0.01
 C416-F410 \\sim C416-F411 \\sim C416-F412 \\sim C416-F510 \\sim C416-F511
\\sim C416-F512
 with sigma of 0.01
 F410-F411 \\sim F411-F412 \\sim F412-F410 \\sim F510-F511 \\sim F511-F512
\\sim F512-F510
 with sigma of 0.01
 C413-F410 \\sim C413-F411 \\sim C413-F412 \\sim C413-F510 \\sim C413-F511
\\sim C413-F512
 with sigma of 0.01
 C423-F413 \\sim C423-F414 \\sim C423-F415 \\sim C423-F513 \\sim C423-F514
\\sim C423-F515
 with sigma of 0.01
 F413-F414 \\sim F414-F415 \\sim F415-F413 \\sim F513-F514 \\sim F514-F515
\\sim F515-F513
 with sigma of 0.01
 C419-F413 \\sim C419-F414 \\sim C419-F415 \\sim C419-F513 \\sim C419-F514
\\sim C419-F515
 with sigma of 0.01
3. Restrained planarity
 C144, N145, C149, C143, N142, C141, C146
 with sigma of 0.01
 C141, N45B, C44B, C43B, N42B, C46B, C49B
 with sigma of 0.01
4. Uiso/Uaniso restraints and constraints
C141 \\sim C146 \\sim C49B \\sim C44B \\sim C144 \\sim O48B \\sim O148 \\sim
O151 \\sim O51B \\sim C150 \\sim C50B \\sim N45B \\sim N42B \\sim N145 \\sim
N142 \\sim C47B \\sim C147 \\sim C43B \\sim C143 \\sim C149 \\sim C46B \\sim
C152 \\sim C153 \\sim C155 \\sim C55B \\sim C154 \\sim C54B \\sim C52B \\sim
C53B \\sim C25B \\sim C119 \\sim C114 \\sim C20B \\sim O21B \\sim C24B \\sim
O121 \\sim C120 \\sim C125 \\sim C124 \\sim F8 \\sim F9 \\sim F10 \\sim F108
\\sim F109 \\sim F110 \\sim F201 \\sim F202 \\sim F203 \\sim F204 \\sim F205
\\sim F206 \\sim F207 \\sim F208 \\sim F209 \\sim F210 \\sim F211 \\sim F212
\\sim F213 \\sim F214 \\sim F215 \\sim F216 \\sim F217 \\sim F218 \\sim F219
\\sim F220 \\sim F221 \\sim F222 \\sim F223 \\sim F224 \\sim F304 \\sim F305
\\sim F306 \\sim F313 \\sim F314 \\sim F315 \\sim F401 \\sim F402 \\sim F403
\\sim F404 \\sim F405 \\sim F406 \\sim F407 \\sim F408 \\sim F409 \\sim F410
\\sim F411 \\sim F412 \\sim F413 \\sim F414 \\sim F415 \\sim F416 \\sim F417
\\sim F418 \\sim F419 \\sim F420 \\sim F421 \\sim F422 \\sim F423 \\sim F424
\\sim F501 \\sim F502 \\sim F503 \\sim F507 \\sim F508 \\sim F509 \\sim F510
\\sim F511 \\sim F512 \\sim F513 \\sim F514 \\sim F515: within 1.7A with sigma
of 0.01 and sigma for terminal atoms of 0.02
Uanis(C141) \\sim Ueq, Uanis(C146) \\sim Ueq, Uanis(C49B) \\sim Ueq,
Uanis(C44B) \\sim Ueq, Uanis(C144) \\sim Ueq, Uanis(O48B) \\sim Ueq,
Uanis(O148) \\sim Ueq, Uanis(O151) \\sim Ueq, Uanis(O51B) \\sim Ueq,
Uanis(C150) \\sim Ueq, Uanis(C50B) \\sim Ueq, Uanis(N45B) \\sim Ueq,
Uanis(N42B) \\sim Ueq, Uanis(N145) \\sim Ueq, Uanis(N142) \\sim Ueq,
Uanis(C47B) \\sim Ueq, Uanis(C147) \\sim Ueq, Uanis(C43B) \\sim Ueq,
Uanis(C143) \\sim Ueq, Uanis(C149) \\sim Ueq, Uanis(C46B) \\sim Ueq,
Uanis(C152) \\sim Ueq, Uanis(C153) \\sim Ueq, Uanis(C155) \\sim Ueq,
Uanis(C55B) \\sim Ueq, Uanis(C154) \\sim Ueq, Uanis(C54B) \\sim Ueq,
Uanis(C52B) \\sim Ueq, Uanis(C53B) \\sim Ueq, Uanis(C25B) \\sim Ueq,
Uanis(C119) \\sim Ueq, Uanis(C114) \\sim Ueq, Uanis(C20B) \\sim Ueq,
Uanis(O21B) \\sim Ueq, Uanis(C24B) \\sim Ueq, Uanis(O121) \\sim Ueq,
Uanis(C120) \\sim Ueq, Uanis(C125) \\sim Ueq, Uanis(C124) \\sim Ueq: with sigma
of 0.005 and sigma for terminal atoms of 0.014
Uanis(F8) \\sim Ueq, Uanis(F9) \\sim Ueq, Uanis(F10) \\sim Ueq, Uanis(F108)
\\sim Ueq, Uanis(F109) \\sim Ueq, Uanis(F110) \\sim Ueq, Uanis(F201) \\sim Ueq,
Uanis(F202) \\sim Ueq, Uanis(F203) \\sim Ueq, Uanis(F204) \\sim Ueq,
Uanis(F205) \\sim Ueq, Uanis(F206) \\sim Ueq, Uanis(F207) \\sim Ueq,
Uanis(F208) \\sim Ueq, Uanis(F209) \\sim Ueq, Uanis(F210) \\sim Ueq,
Uanis(F211) \\sim Ueq, Uanis(F212) \\sim Ueq, Uanis(F213) \\sim Ueq,
Uanis(F214) \\sim Ueq, Uanis(F215) \\sim Ueq, Uanis(F216) \\sim Ueq,
Uanis(F217) \\sim Ueq, Uanis(F218) \\sim Ueq, Uanis(F219) \\sim Ueq,
Uanis(F220) \\sim Ueq, Uanis(F221) \\sim Ueq, Uanis(F222) \\sim Ueq,
Uanis(F223) \\sim Ueq, Uanis(F224) \\sim Ueq, Uanis(F304) \\sim Ueq,
Uanis(F305) \\sim Ueq, Uanis(F306) \\sim Ueq, Uanis(F313) \\sim Ueq,
Uanis(F314) \\sim Ueq, Uanis(F315) \\sim Ueq, Uanis(F401) \\sim Ueq,
Uanis(F402) \\sim Ueq, Uanis(F403) \\sim Ueq, Uanis(F404) \\sim Ueq,
Uanis(F405) \\sim Ueq, Uanis(F406) \\sim Ueq, Uanis(F407) \\sim Ueq,
Uanis(F408) \\sim Ueq, Uanis(F409) \\sim Ueq, Uanis(F410) \\sim Ueq,
Uanis(F411) \\sim Ueq, Uanis(F412) \\sim Ueq, Uanis(F413) \\sim Ueq,
Uanis(F414) \\sim Ueq, Uanis(F415) \\sim Ueq, Uanis(F416) \\sim Ueq,
Uanis(F417) \\sim Ueq, Uanis(F418) \\sim Ueq, Uanis(F419) \\sim Ueq,
Uanis(F420) \\sim Ueq, Uanis(F421) \\sim Ueq, Uanis(F422) \\sim Ueq,
Uanis(F423) \\sim Ueq, Uanis(F424) \\sim Ueq, Uanis(F501) \\sim Ueq,
Uanis(F502) \\sim Ueq, Uanis(F503) \\sim Ueq, Uanis(F507) \\sim Ueq,
Uanis(F508) \\sim Ueq, Uanis(F509) \\sim Ueq, Uanis(F510) \\sim Ueq,
Uanis(F511) \\sim Ueq, Uanis(F512) \\sim Ueq, Uanis(F513) \\sim Ueq,
Uanis(F514) \\sim Ueq, Uanis(F515) \\sim Ueq: with sigma of 0.005 and sigma for
terminal atoms of 0.02
Uanis(O121) = Uanis(O21B)
Uanis(C120) = Uanis(C20B)
Uanis(C24B) = Uanis(C124) = Uanis(C125) = Uanis(C25B)
Uanis(N145) = Uanis(N45B)
Uanis(N142) = Uanis(N42B)
Uanis(C46B) = Uanis(C146)
Uanis(C152) = Uanis(C52B)
Uanis(C53B) = Uanis(C153)
Uanis(C149) = Uanis(C49B)
5. Others
 Sof(O48B)=Sof(O51B)=Sof(N42B)=Sof(N45B)=Sof(C43B)=Sof(C44B)=Sof(C46B)=
 Sof(C47B)=Sof(H47A)=Sof(H47B)=Sof(C49B)=Sof(C50B)=Sof(H50A)=Sof(H50B)=
 Sof(C52B)=Sof(H52A)=Sof(H52B)=Sof(H52C)=Sof(C53B)=Sof(H53A)=Sof(H53B)=
 Sof(H53C)=Sof(C54B)=Sof(H54A)=Sof(H54B)=Sof(H54C)=Sof(C55B)=Sof(H55A)=
 Sof(H55B)=Sof(H55C)=1-FVAR(1)
 Sof(O148)=Sof(O151)=Sof(N142)=Sof(N145)=Sof(C143)=Sof(C144)=Sof(C146)=
 Sof(C147)=Sof(H14D)=Sof(H14E)=Sof(C149)=Sof(C150)=Sof(H15A)=Sof(H15B)=
 Sof(C152)=Sof(H15C)=Sof(H15D)=Sof(H15E)=Sof(C153)=Sof(H15F)=Sof(H15G)=
 Sof(H15H)=Sof(C154)=Sof(H15L)=Sof(H15M)=Sof(H15N)=Sof(C155)=Sof(H15I)=
 Sof(H15J)=Sof(H15K)=FVAR(1)
 Sof(O121)=Sof(C120)=Sof(H12G)=Sof(H12H)=Sof(C124)=Sof(H12L)=Sof(H12M)=
 Sof(H12N)=Sof(C125)=Sof(H12I)=Sof(H12J)=Sof(H12K)=1-FVAR(2)
 Sof(O21B)=Sof(C20B)=Sof(H20A)=Sof(H20B)=Sof(C24B)=Sof(H24A)=Sof(H24B)=
 Sof(H24C)=Sof(C25B)=Sof(H25A)=Sof(H25B)=Sof(H25C)=FVAR(2)
 Sof(F304)=Sof(F305)=Sof(F306)=1-FVAR(3)
 Sof(F204)=Sof(F205)=Sof(F206)=FVAR(3)
 Sof(F313)=Sof(F314)=Sof(F315)=1-FVAR(4)
 Sof(F213)=Sof(F214)=Sof(F215)=FVAR(4)
 Sof(F507)=Sof(F508)=Sof(F509)=1-FVAR(5)
 Sof(F407)=Sof(F408)=Sof(F409)=FVAR(5)
 Sof(F510)=Sof(F511)=Sof(F512)=1-FVAR(6)
 Sof(F410)=Sof(F411)=Sof(F412)=FVAR(6)
 Sof(F513)=Sof(F514)=Sof(F515)=1-FVAR(7)
 Sof(F413)=Sof(F414)=Sof(F415)=FVAR(7)
 Sof(F501)=Sof(F502)=Sof(F503)=1-FVAR(8)
 Sof(F401)=Sof(F402)=Sof(F403)=FVAR(8)
6.a Secondary CH2 refined with riding coordinates:
 C17(H17A,H17B), C20(H20C,H20D), C32(H32A,H32B), C35(H35A,H35B), C47(H47C,
 H47D), C50(H50C,H50D), C20B(H20A,H20B), C47B(H47A,H47B), C50B(H50A,H50B),
 C117(H11A,H11B), C120(H12G,H12H), C132(H13J,H13K), C135(H13L,H13M), C147(H14D,
 H14E), C150(H15A,H15B)
6.b Aromatic/amide H refined with riding coordinates:
 C4(H4), C6(H6), C104(H104), C106(H106), C202(H202), C204(H204), C206(H206),
 C210(H210), C212(H212), C214(H214), C218(H218), C220(H220), C222(H222),
 C226(H226), C228(H228), C230(H230), C402(H402), C404(H404), C406(H406),
 C410(H410), C412(H412), C414(H414), C418(H418), C420(H420), C422(H422),
 C426(H426), C428(H428), C430(H430)
6.c Idealised Me refined as rotating group:
 C22(H22A,H22B,H22C), C23(H23A,H23B,H23C), C24(H24D,H24E,H24F), C25(H25D,H25E,
 H25F), C37(H37A,H37B,H37C), C38(H38A,H38B,H38C), C39(H39A,H39B,H39C), C40(H40A,
 H40B,H40C), C52(H52D,H52E,H52F), C53(H53D,H53E,H53F), C54(H54D,H54E,H54F),
 C55(H55D,H55E,H55F), C24B(H24A,H24B,H24C), C25B(H25A,H25B,H25C), C52B(H52A,
 H52B,H52C), C53B(H53A,H53B,H53C), C54B(H54A,H54B,H54C), C55B(H55A,H55B,H55C),
 C122(H12D,H12E,H12F), C123(H12A,H12B,H12C), C124(H12L,H12M,H12N), C125(H12I,
 H12J,H12K), C137(H13D,H13E,H13F), C138(H13A,H13B,H13C), C139(H13G,H13H,H13I),
 C140(H14A,H14B,H14C), C152(H15C,H15D,H15E), C153(H15F,H15G,H15H), C154(H15L,
 H15M,H15N), C155(H15I,H15J,H15K)
;
_olex2_submission_special_instructions 'No special instructions were received'

loop_
_space_group_symop_operation_xyz
'x, y, z'
'-x, -y, -z'

loop_
_atom_site_label
_atom_site_type_symbol
_atom_site_fract_x
_atom_site_fract_y
_atom_site_fract_z
_atom_site_U_iso_or_equiv
_atom_site_adp_type
_atom_site_occupancy
_atom_site_site_symmetry_order
_atom_site_calc_flag
_atom_site_refinement_flags_posn
_atom_site_refinement_flags_adp
_atom_site_refinement_flags_occupancy
_atom_site_disorder_assembly
_atom_site_disorder_group
Ir1 Ir 0.88223(2) 0.61384(2) 0.84896(2) 0.01752(4) Uani 1 1 d . . . . .
F8 F 0.95597(18) 0.71181(14) 0.76693(7) 0.0435(6) Uani 1 1 d . U . . .
F9 F 0.6857(2) 0.63807(18) 0.66947(9) 0.0724(9) Uani 1 1 d . U . . .
F10 F 0.66543(17) 0.52977(14) 0.80142(7) 0.0416(6) Uani 1 1 d . U . . .
O18 O 0.8372(3) 0.31603(16) 0.76288(9) 0.0491(8) Uani 1 1 d . . . . .
O21 O 0.7075(2) 0.30129(15) 0.85366(9) 0.0458(8) Uani 1 1 d . . . . .
O33 O 0.8232(2) 0.90686(15) 0.87519(9) 0.0353(6) Uani 1 1 d . . . . .
O36 O 1.0651(2) 0.93132(15) 0.88681(9) 0.0394(7) Uani 1 1 d . . . . .
O48 O 1.1267(2) 0.53985(17) 0.96496(8) 0.0382(7) Uani 1 1 d . . . . .
O51 O 1.0032(2) 0.64729(16) 1.02237(8) 0.0355(6) Uani 1 1 d . . . . .
N12 N 0.8659(2) 0.44525(17) 0.79581(9) 0.0264(7) Uani 1 1 d . . . . .
N15 N 0.7847(2) 0.43400(16) 0.85283(9) 0.0249(6) Uani 1 1 d . . . . .
N27 N 0.8435(2) 0.78092(17) 0.86077(9) 0.0235(6) Uani 1 1 d . . . . .
N30 N 0.9957(2) 0.79622(16) 0.86902(9) 0.0223(6) Uani 1 1 d . . . . .
N42 N 1.0222(2) 0.56698(17) 0.91504(9) 0.0233(6) Uani 1 1 d . . . . .
N45 N 0.9435(2) 0.63606(16) 0.95122(8) 0.0212(6) Uani 1 1 d . . . . .
C2 C 0.8160(3) 0.62139(19) 0.78937(11) 0.0246(7) Uani 1 1 d . . . . .
C3 C 0.8617(3) 0.6678(2) 0.75845(12) 0.0307(8) Uani 1 1 d . . . . .
C4 C 0.8233(3) 0.6755(2) 0.71821(13) 0.0402(10) Uani 1 1 d . . . . .
H4 H 0.8605 0.7085 0.6986 0.048 Uiso 1 1 calc R . . . .
C5 C 0.7275(4) 0.6322(3) 0.70844(13) 0.0437(11) Uani 1 1 d . . . . .
C6 C 0.6732(3) 0.5839(2) 0.73638(14) 0.0408(10) Uani 1 1 d . . . . .
H6 H 0.6072 0.5548 0.7295 0.049 Uiso 1 1 calc R . . . .
C7 C 0.7204(3) 0.5801(2) 0.77525(12) 0.0320(9) Uani 1 1 d . . . . .
C11 C 0.8443(2) 0.49122(19) 0.83108(11) 0.0227(7) Uani 1 1 d . . . . .
C13 C 0.8201(3) 0.3641(2) 0.79724(12) 0.0345(9) Uani 1 1 d . . . . .
C14 C 0.7692(3) 0.3578(2) 0.83240(12) 0.0326(9) Uani 1 1 d . . . . .
C16 C 0.9034(3) 0.4520(2) 0.75105(11) 0.0307(8) Uani 1 1 d . . . . .
C17 C 0.9179(4) 0.3682(3) 0.74299(14) 0.0468(11) Uani 1 1 d . . . . .
H17A H 0.9168 0.3512 0.7115 0.056 Uiso 1 1 calc R . . . .
H17B H 0.9807 0.3674 0.7565 0.056 Uiso 1 1 calc R . . . .
C19 C 0.7291(3) 0.4306(2) 0.89288(11) 0.0285(8) Uani 1 1 d . . . . .
C20 C 0.6566(3) 0.3474(2) 0.88108(13) 0.0419(11) Uani 1 1 d . . . . .
H20C H 0.6365 0.3215 0.9077 0.050 Uiso 1 1 calc R . . . .
H20D H 0.5980 0.3518 0.8653 0.050 Uiso 1 1 calc R . . . .
C22 C 0.8216(3) 0.4562(2) 0.71981(12) 0.0368(9) Uani 1 1 d . . . . .
H22A H 0.7617 0.4155 0.7250 0.055 Uiso 1 1 calc GR . . . .
H22B H 0.8395 0.4464 0.6898 0.055 Uiso 1 1 calc GR . . . .
H22C H 0.8112 0.5093 0.7246 0.055 Uiso 1 1 calc GR . . . .
C23 C 0.9957(3) 0.5174(3) 0.74646(14) 0.0448(11) Uani 1 1 d . . . . .
H23A H 1.0089 0.5195 0.7156 0.067 Uiso 1 1 calc GR . . . .
H23B H 1.0500 0.5064 0.7618 0.067 Uiso 1 1 calc GR . . . .
H23C H 0.9880 0.5689 0.7589 0.067 Uiso 1 1 calc GR . . . .
C24 C 0.6765(3) 0.4946(3) 0.89770(13) 0.0417(10) Uani 1 1 d . . . . .
H24D H 0.6348 0.4900 0.8716 0.063 Uiso 1 1 calc GR . . . .
H24E H 0.7242 0.5474 0.9016 0.063 Uiso 1 1 calc GR . . . .
H24F H 0.6365 0.4877 0.9231 0.063 Uiso 1 1 calc GR . . . .
C25 C 0.7942(3) 0.4307(2) 0.93279(12) 0.0333(9) Uani 1 1 d . . . . .
H25D H 0.7553 0.4253 0.9585 0.050 Uiso 1 1 calc GR . . . .
H25E H 0.8465 0.4810 0.9371 0.050 Uiso 1 1 calc GR . . . .
H25F H 0.8225 0.3858 0.9282 0.050 Uiso 1 1 calc GR . . . .
C26 C 0.9093(2) 0.73712(19) 0.85978(10) 0.0209(7) Uani 1 1 d . . . . .
C28 C 0.8872(3) 0.8624(2) 0.87124(11) 0.0271(8) Uani 1 1 d . . . . .
C29 C 0.9825(3) 0.8717(2) 0.87634(11) 0.0273(8) Uani 1 1 d . . . . .
C31 C 0.7368(3) 0.7708(2) 0.85333(12) 0.0278(8) Uani 1 1 d . . . . .
C32 C 0.7323(3) 0.8486(2) 0.88127(13) 0.0345(9) Uani 1 1 d . . . . .
H32A H 0.6766 0.8664 0.8712 0.041 Uiso 1 1 calc R . . . .
H32B H 0.7257 0.8399 0.9123 0.041 Uiso 1 1 calc R . . . .
C34 C 1.1021(2) 0.8041(2) 0.87242(11) 0.0257(8) Uani 1 1 d . . . . .
C35 C 1.1432(3) 0.8969(2) 0.87840(14) 0.0383(10) Uani 1 1 d . . . . .
H35A H 1.1924 0.9138 0.9030 0.046 Uiso 1 1 calc R . . . .
H35B H 1.1749 0.9154 0.8518 0.046 Uiso 1 1 calc R . . . .
C37 C 0.7139(3) 0.7790(2) 0.80590(12) 0.0333(9) Uani 1 1 d . . . . .
H37A H 0.7559 0.8296 0.7980 0.050 Uiso 1 1 calc GR . . . .
H37B H 0.6456 0.7785 0.8022 0.050 Uiso 1 1 calc GR . . . .
H37C H 0.7254 0.7343 0.7871 0.050 Uiso 1 1 calc GR . . . .
C38 C 0.6703(3) 0.6963(2) 0.86885(13) 0.0337(9) Uani 1 1 d . . . . .
H38A H 0.6789 0.6488 0.8517 0.051 Uiso 1 1 calc GR . . . .
H38B H 0.6025 0.6972 0.8653 0.051 Uiso 1 1 calc GR . . . .
H38C H 0.6864 0.6947 0.8996 0.051 Uiso 1 1 calc GR . . . .
C39 C 1.1352(3) 0.7697(3) 0.83068(13) 0.0411(10) Uani 1 1 d . . . . .
H39A H 1.1038 0.7120 0.8258 0.062 Uiso 1 1 calc GR . . . .
H39B H 1.2060 0.7795 0.8328 0.062 Uiso 1 1 calc GR . . . .
H39C H 1.1174 0.7954 0.8064 0.062 Uiso 1 1 calc GR . . . .
C40 C 1.1306(3) 0.7713(2) 0.91213(13) 0.0368(9) Uani 1 1 d . . . . .
H40A H 1.1007 0.7134 0.9095 0.055 Uiso 1 1 calc GR . . . .
H40B H 1.1082 0.7966 0.9381 0.055 Uiso 1 1 calc GR . . . .
H40C H 1.2015 0.7826 0.9146 0.055 Uiso 1 1 calc GR . . . .
C41 C 0.9513(2) 0.60542(18) 0.90868(10) 0.0203(7) Uani 1 1 d . . . . .
C43 C 1.0558(3) 0.5745(2) 0.95780(12) 0.0291(8) Uani 1 1 d . . . . .
C44 C 1.0069(3) 0.6175(2) 0.98043(11) 0.0268(8) Uani 1 1 d . . . . .
C46 C 1.0804(3) 0.5204(2) 0.88886(11) 0.0291(8) Uani 1 1 d . . . . .
C47 C 1.1649(3) 0.5314(3) 0.92243(12) 0.0397(10) Uani 1 1 d . . . . .
H47C H 1.1908 0.4844 0.9191 0.048 Uiso 1 1 calc R . . . .
H47D H 1.2182 0.5797 0.9183 0.048 Uiso 1 1 calc R . . . .
C49 C 0.8861(3) 0.6823(2) 0.97819(11) 0.0252(7) Uani 1 1 d . . . . .
C50 C 0.9568(3) 0.7102(2) 1.01849(12) 0.0373(9) Uani 1 1 d . . . . .
H50C H 1.0059 0.7611 1.0148 0.045 Uiso 1 1 calc R . . . .
H50D H 0.9210 0.7184 1.0448 0.045 Uiso 1 1 calc R . . . .
C52 C 1.0231(3) 0.4319(2) 0.88051(13) 0.0359(9) Uani 1 1 d . . . . .
H52D H 1.0052 0.4111 0.9083 0.054 Uiso 1 1 calc GR . . . .
H52E H 1.0634 0.4017 0.8654 0.054 Uiso 1 1 calc GR . . . .
H52F H 0.9641 0.4262 0.8625 0.054 Uiso 1 1 calc GR . . . .
C53 C 1.1169(3) 0.5557(3) 0.84808(13) 0.0402(10) Uani 1 1 d . . . . .
H53D H 1.0615 0.5546 0.8287 0.060 Uiso 1 1 calc GR . . . .
H53E H 1.1564 0.5244 0.8334 0.060 Uiso 1 1 calc GR . . . .
H53F H 1.1566 0.6111 0.8555 0.060 Uiso 1 1 calc GR . . . .
C54 C 0.7919(3) 0.6257(2) 0.99068(13) 0.0398(10) Uani 1 1 d . . . . .
H54D H 0.7467 0.6078 0.9651 0.060 Uiso 1 1 calc GR . . . .
H54E H 0.7627 0.6535 1.0133 0.060 Uiso 1 1 calc GR . . . .
H54F H 0.8057 0.5792 1.0016 0.060 Uiso 1 1 calc GR . . . .
C55 C 0.8691(3) 0.7533(2) 0.95961(12) 0.0354(9) Uani 1 1 d . . . . .
H55D H 0.9312 0.7878 0.9515 0.053 Uiso 1 1 calc GR . . . .
H55E H 0.8405 0.7835 0.9814 0.053 Uiso 1 1 calc GR . . . .
H55F H 0.8246 0.7351 0.9338 0.053 Uiso 1 1 calc GR . . . .
Ir10 Ir 0.79493(2) 0.99733(2) 0.65351(2) 0.02071(4) Uani 1 1 d . . . . .
F108 F 1.00938(17) 1.10310(13) 0.69137(7) 0.0421(6) Uani 1 1 d . U . . .
F109 F 1.0906(2) 0.9579(2) 0.79584(9) 0.0698(9) Uani 1 1 d . U . . .
F110 F 0.79390(19) 0.85758(14) 0.71685(8) 0.0457(6) Uani 1 1 d . U . . .
O21B O 0.5108(12) 0.8147(7) 0.7421(3) 0.0402(11) Uani 0.349(6) 1 d . U P A 2
O48B O 0.5446(5) 1.1361(4) 0.5737(2) 0.0294(14) Uani 0.418(4) 1 d . U P B 2
O51B O 0.6011(4) 1.0121(4) 0.49555(17) 0.0312(14) Uani 0.418(4) 1 d . U P B 2
O118 O 0.6345(2) 0.96519(16) 0.81051(9) 0.0395(7) Uani 1 1 d . . . . .
O121 O 0.5020(6) 0.8174(4) 0.73293(19) 0.0402(11) Uani 0.651(6) 1 d . U P A 1
O133 O 1.07241(19) 0.93973(16) 0.54949(8) 0.0342(6) Uani 1 1 d . . . . .
O136 O 1.0607(2) 1.12754(16) 0.53985(9) 0.0368(7) Uani 1 1 d . . . . .
O148 O 0.5154(4) 1.0992(3) 0.58004(16) 0.0343(12) Uani 0.582(4) 1 d . U P B 1
O151 O 0.5649(3) 0.9585(3) 0.50758(13) 0.0319(11) Uani 0.582(4) 1 d . U P B 1
N42B N 0.6483(5) 1.0742(4) 0.6073(3) 0.0253(8) Uani 0.418(4) 1 d . U P B 2
N45B N 0.6737(4) 0.9943(4) 0.56122(19) 0.0336(10) Uani 0.418(4) 1 d . U P B 2
N112 N 0.6966(2) 0.99644(16) 0.74438(9) 0.0242(6) Uani 1 1 d . . . . .
N115 N 0.6149(2) 0.90244(17) 0.69826(10) 0.0298(7) Uani 1 1 d . . . . .
N127 N 0.9577(2) 0.96149(17) 0.59649(9) 0.0229(6) Uani 1 1 d . . . . .
N130 N 0.9510(2) 1.07959(17) 0.59044(9) 0.0240(6) Uani 1 1 d . . . . .
N142 N 0.6356(4) 1.0619(3) 0.6129(2) 0.0253(8) Uani 0.582(4) 1 d . U P B 1
N145 N 0.6739(3) 0.9752(2) 0.56511(15) 0.0336(10) Uani 0.582(4) 1 d . U P B 1
C20B C 0.4803(7) 0.7990(7) 0.6958(3) 0.0465(14) Uani 0.349(6) 1 d . U P A 2
H20A H 0.4264 0.8226 0.6907 0.056 Uiso 0.349(6) 1 calc R . P A 2
H20B H 0.4554 0.7405 0.6877 0.056 Uiso 0.349(6) 1 calc R . P A 2
C24B C 0.6239(7) 0.7737(6) 0.6590(4) 0.0405(10) Uani 0.349(6) 1 d . U P A 2
H24A H 0.5907 0.7308 0.6364 0.061 Uiso 0.349(6) 1 calc GR . P A 2
H24B H 0.6283 0.7512 0.6864 0.061 Uiso 0.349(6) 1 calc GR . P A 2
H24C H 0.6895 0.7996 0.6503 0.061 Uiso 0.349(6) 1 calc GR . P A 2
C25B C 0.5187(9) 0.8613(10) 0.6270(4) 0.0405(10) Uani 0.349(6) 1 d . U P A 2
H25A H 0.4846 0.8999 0.6381 0.061 Uiso 0.349(6) 1 calc GR . P A 2
H25B H 0.4722 0.8146 0.6109 0.061 Uiso 0.349(6) 1 calc GR . P A 2
H25C H 0.5686 0.8862 0.6076 0.061 Uiso 0.349(6) 1 calc GR . P A 2
C43B C 0.5996(5) 1.0839(4) 0.5701(2) 0.0245(15) Uani 0.418(4) 1 d . U P B 2
C44B C 0.6176(5) 1.0329(4) 0.5394(2) 0.0265(16) Uani 0.418(4) 1 d . U P B 2
C46B C 0.6255(7) 1.1337(5) 0.6410(3) 0.0235(10) Uani 0.418(4) 1 d . U P B 2
C47B C 0.5870(8) 1.1878(5) 0.6133(3) 0.028(2) Uani 0.418(4) 1 d . U P B 2
H47A H 0.5372 1.2082 0.6286 0.034 Uiso 0.418(4) 1 calc R . P B 2
H47B H 0.6405 1.2339 0.6065 0.034 Uiso 0.418(4) 1 calc R . P B 2
C49B C 0.6922(5) 0.9349(4) 0.5249(2) 0.0243(11) Uani 0.418(4) 1 d . U P B 2
C50B C 0.6746(5) 0.9724(5) 0.4832(2) 0.0290(18) Uani 0.418(4) 1 d . U P B 2
H50A H 0.7348 1.0112 0.4755 0.035 Uiso 0.418(4) 1 calc R . P B 2
H50B H 0.6507 0.9307 0.4583 0.035 Uiso 0.418(4) 1 calc R . P B 2
C52B C 0.5460(13) 1.0898(13) 0.6686(7) 0.0279(14) Uani 0.418(4) 1 d . U P B 2
H52A H 0.4888 1.0603 0.6498 0.042 Uiso 0.418(4) 1 calc GR . P B 2
H52B H 0.5283 1.1286 0.6896 0.042 Uiso 0.418(4) 1 calc GR . P B 2
H52C H 0.5696 1.0523 0.6841 0.042 Uiso 0.418(4) 1 calc GR . P B 2
C53B C 0.7152(17) 1.1831(12) 0.6681(10) 0.027(2) Uani 0.418(4) 1 d . U P B 2
H53A H 0.7405 1.1483 0.6850 0.041 Uiso 0.418(4) 1 calc GR . P B 2
H53B H 0.6982 1.2240 0.6879 0.041 Uiso 0.418(4) 1 calc GR . P B 2
H53C H 0.7649 1.2091 0.6489 0.041 Uiso 0.418(4) 1 calc GR . P B 2
C54B C 0.6108(7) 0.8566(5) 0.5250(3) 0.040(2) Uani 0.418(4) 1 d . U P B 2
H54A H 0.5478 0.8682 0.5262 0.060 Uiso 0.418(4) 1 calc GR . P B 2
H54B H 0.6209 0.8302 0.5504 0.060 Uiso 0.418(4) 1 calc GR . P B 2
H54C H 0.6116 0.8212 0.4984 0.060 Uiso 0.418(4) 1 calc GR . P B 2
C55B C 0.7922(5) 0.9209(5) 0.5239(3) 0.0275(19) Uani 0.418(4) 1 d . U P B 2
H55A H 0.7968 0.8882 0.4968 0.041 Uiso 0.418(4) 1 calc GR . P B 2
H55B H 0.8020 0.8930 0.5487 0.041 Uiso 0.418(4) 1 calc GR . P B 2
H55C H 0.8423 0.9724 0.5255 0.041 Uiso 0.418(4) 1 calc GR . P B 2
C102 C 0.8928(3) 0.9814(2) 0.70028(11) 0.0256(7) Uani 1 1 d . . . . .
C103 C 0.9834(3) 1.0361(2) 0.71189(11) 0.0285(8) Uani 1 1 d . . . . .
C104 C 1.0505(3) 1.0315(3) 0.74342(12) 0.0359(9) Uani 1 1 d . . . . .
H104 H 1.1101 1.0722 0.7498 0.043 Uiso 1 1 calc R . . . .
C105 C 1.0264(3) 0.9647(3) 0.76506(12) 0.0391(10) Uani 1 1 d . . . . .
C106 C 0.9403(3) 0.9059(3) 0.75651(13) 0.0401(10) Uani 1 1 d . . . . .
H106 H 0.9244 0.8597 0.7715 0.048 Uiso 1 1 calc R . . . .
C107 C 0.8781(3) 0.9174(2) 0.72495(12) 0.0312(8) Uani 1 1 d . . . . .
C111 C 0.6921(3) 0.9702(2) 0.70086(11) 0.0254(7) Uani 1 1 d . . . . .
C113 C 0.6291(3) 0.9437(2) 0.76703(13) 0.0320(8) Uani 1 1 d . . . . .
C114 C 0.5775(3) 0.8861(2) 0.73825(13) 0.0345(9) Uani 1 1 d . U . . .
C116 C 0.7386(3) 1.0698(2) 0.77666(11) 0.0273(8) Uani 1 1 d . . . . .
C117 C 0.7277(3) 1.0268(2) 0.81750(12) 0.0371(9) Uani 1 1 d . . . . .
H11A H 0.7815 1.0025 0.8212 0.045 Uiso 1 1 calc R . . . .
H11B H 0.7276 1.0644 0.8436 0.045 Uiso 1 1 calc R . . . .
C119 C 0.5671(3) 0.8348(2) 0.66506(13) 0.0415(10) Uani 1 1 d . U . . .
C120 C 0.5203(5) 0.7715(3) 0.69329(19) 0.0465(14) Uani 0.651(6) 1 d . U P A 1
H12G H 0.4588 0.7358 0.6792 0.056 Uiso 0.651(6) 1 calc R . P A 1
H12H H 0.5643 0.7391 0.6997 0.056 Uiso 0.651(6) 1 calc R . P A 1
C122 C 0.8430(3) 1.1153(2) 0.77108(12) 0.0318(9) Uani 1 1 d . . . . .
H12D H 0.8639 1.1602 0.7941 0.048 Uiso 1 1 calc GR . . . .
H12E H 0.8484 1.1358 0.7427 0.048 Uiso 1 1 calc GR . . . .
H12F H 0.8844 1.0796 0.7728 0.048 Uiso 1 1 calc GR . . . .
C123 C 0.6701(3) 1.1232(2) 0.77791(12) 0.0335(9) Uani 1 1 d . . . . .
H12A H 0.6032 1.0906 0.7805 0.050 Uiso 1 1 calc GR . . . .
H12B H 0.6742 1.1489 0.7511 0.050 Uiso 1 1 calc GR . . . .
H12C H 0.6891 1.1644 0.8029 0.050 Uiso 1 1 calc GR . . . .
C124 C 0.6476(4) 0.8109(4) 0.6383(2) 0.0405(10) Uani 0.651(6) 1 d . U P A 1
H12L H 0.6175 0.7648 0.6169 0.061 Uiso 0.651(6) 1 calc GR . P A 1
H12M H 0.6931 0.7969 0.6579 0.061 Uiso 0.651(6) 1 calc GR . P A 1
H12N H 0.6827 0.8560 0.6232 0.061 Uiso 0.651(6) 1 calc GR . P A 1
C125 C 0.4982(5) 0.8572(5) 0.6349(2) 0.0405(10) Uani 0.651(6) 1 d . U P A 1
H12I H 0.5341 0.9020 0.6198 0.061 Uiso 0.651(6) 1 calc GR . P A 1
H12J H 0.4479 0.8729 0.6516 0.061 Uiso 0.651(6) 1 calc GR . P A 1
H12K H 0.4676 0.8112 0.6135 0.061 Uiso 0.651(6) 1 calc GR . P A 1
C126 C 0.9085(2) 1.01478(19) 0.61188(10) 0.0210(7) Uani 1 1 d . . . . .
C128 C 1.0235(3) 0.9913(2) 0.56592(11) 0.0274(8) Uani 1 1 d . . . . .
C129 C 1.0193(3) 1.0647(2) 0.56212(11) 0.0277(8) Uani 1 1 d . . . . .
C131 C 0.9777(3) 0.8849(2) 0.60701(12) 0.0294(8) Uani 1 1 d . . . . .
C132 C 1.0164(3) 0.8639(2) 0.56278(12) 0.0340(9) Uani 1 1 d . . . . .
H13J H 1.0580 0.8279 0.5655 0.041 Uiso 1 1 calc R . . . .
H13K H 0.9620 0.8372 0.5413 0.041 Uiso 1 1 calc R . . . .
C134 C 0.9472(3) 1.1638(2) 0.58881(12) 0.0297(8) Uani 1 1 d . . . . .
C135 C 1.0415(3) 1.1949(2) 0.56521(14) 0.0385(10) Uani 1 1 d . . . . .
H13L H 1.0340 1.2348 0.5460 0.046 Uiso 1 1 calc R . . . .
H13M H 1.0963 1.2208 0.5866 0.046 Uiso 1 1 calc R . . . .
C137 C 1.0595(4) 0.9049(3) 0.64246(13) 0.0470(12) Uani 1 1 d . . . . .
H13D H 1.0355 0.9221 0.6701 0.070 Uiso 1 1 calc GR . . . .
H13E H 1.1141 0.9480 0.6345 0.070 Uiso 1 1 calc GR . . . .
H13F H 1.0814 0.8573 0.6454 0.070 Uiso 1 1 calc GR . . . .
C138 C 0.8924(3) 0.8192(2) 0.61795(14) 0.0430(11) Uani 1 1 d . . . . .
H13A H 0.8644 0.8374 0.6443 0.064 Uiso 1 1 calc GR . . . .
H13B H 0.9139 0.7723 0.6229 0.064 Uiso 1 1 calc GR . . . .
H13C H 0.8432 0.8051 0.5938 0.064 Uiso 1 1 calc GR . . . .
C139 C 0.9575(3) 1.2108(2) 0.63390(13) 0.0384(10) Uani 1 1 d . . . . .
H13G H 0.9018 1.1867 0.6507 0.058 Uiso 1 1 calc GR . . . .
H13H H 0.9596 1.2664 0.6310 0.058 Uiso 1 1 calc GR . . . .
H13I H 1.0177 1.2094 0.6489 0.058 Uiso 1 1 calc GR . . . .
C140 C 0.8589(3) 1.1668(2) 0.56182(14) 0.0385(10) Uani 1 1 d . . . . .
H14A H 0.8602 1.1407 0.5324 0.058 Uiso 1 1 calc GR . . . .
H14B H 0.8601 1.2227 0.5604 0.058 Uiso 1 1 calc GR . . . .
H14C H 0.7996 1.1390 0.5753 0.058 Uiso 1 1 calc GR . . . .
C141 C 0.6981(2) 1.01583(19) 0.60618(11) 0.0290(8) Uani 1 1 d . U . . .
C143 C 0.5734(4) 1.0491(3) 0.57663(19) 0.0275(13) Uani 0.582(4) 1 d . U P B 1
C144 C 0.5962(4) 0.9964(3) 0.54817(17) 0.0301(13) Uani 0.582(4) 1 d . U P B 1
C146 C 0.6122(5) 1.1199(4) 0.6469(2) 0.0235(10) Uani 0.582(4) 1 d . U P B 1
C147 C 0.5636(6) 1.1609(4) 0.6149(2) 0.0322(16) Uani 0.582(4) 1 d . U P B 1
H14D H 0.5157 1.1842 0.6297 0.039 Uiso 0.582(4) 1 calc R . P B 1
H14E H 0.6130 1.2042 0.6031 0.039 Uiso 0.582(4) 1 calc R . P B 1
C149 C 0.6994(4) 0.9169(3) 0.53224(18) 0.0243(11) Uani 0.582(4) 1 d . U P B 1
C150 C 0.6044(4) 0.8908(3) 0.5048(2) 0.0294(14) Uani 0.582(4) 1 d . U P B 1
H15A H 0.6163 0.8750 0.4742 0.035 Uiso 0.582(4) 1 calc R . P B 1
H15B H 0.5585 0.8446 0.5160 0.035 Uiso 0.582(4) 1 calc R . P B 1
C152 C 0.5374(9) 1.0746(9) 0.6760(4) 0.0279(14) Uani 0.582(4) 1 d . U P B 1
H15C H 0.4794 1.0432 0.6583 0.042 Uiso 0.582(4) 1 calc GR . P B 1
H15D H 0.5197 1.1127 0.6974 0.042 Uiso 0.582(4) 1 calc GR . P B 1
H15E H 0.5649 1.0387 0.6910 0.042 Uiso 0.582(4) 1 calc GR . P B 1
C153 C 0.6994(12) 1.1809(9) 0.6704(7) 0.027(2) Uani 0.582(4) 1 d . U P B 1
H15F H 0.7338 1.1541 0.6888 0.041 Uiso 0.582(4) 1 calc GR . P B 1
H15G H 0.6775 1.2212 0.6885 0.041 Uiso 0.582(4) 1 calc GR . P B 1
H15H H 0.7434 1.2070 0.6490 0.041 Uiso 0.582(4) 1 calc GR . P B 1
C154 C 0.7307(5) 0.8494(4) 0.5469(2) 0.0361(16) Uani 0.582(4) 1 d . U P B 1
H15L H 0.6794 0.8172 0.5633 0.054 Uiso 0.582(4) 1 calc GR . P B 1
H15M H 0.7904 0.8704 0.5655 0.054 Uiso 0.582(4) 1 calc GR . P B 1
H15N H 0.7430 0.8159 0.5215 0.054 Uiso 0.582(4) 1 calc GR . P B 1
C155 C 0.7797(4) 0.9706(4) 0.5081(2) 0.0327(15) Uani 0.582(4) 1 d . U P B 1
H15I H 0.7946 0.9392 0.4824 0.049 Uiso 0.582(4) 1 calc GR . P B 1
H15J H 0.8382 0.9919 0.5274 0.049 Uiso 0.582(4) 1 calc GR . P B 1
H15K H 0.7577 1.0149 0.4989 0.049 Uiso 0.582(4) 1 calc GR . P B 1
F201 F 0.93638(18) 0.75300(16) 0.23919(8) 0.0517(7) Uani 1 1 d . U . . .
F202 F 0.8262(2) 0.64975(16) 0.21215(8) 0.0677(9) Uani 1 1 d . U . . .
F203 F 0.8018(2) 0.76473(19) 0.21416(9) 0.0656(8) Uani 1 1 d . U . . .
F204 F 0.7943(5) 0.8897(5) 0.3892(4) 0.093(3) Uani 0.519(14) 1 d . U P C 1
F205 F 0.6741(7) 0.8735(5) 0.3459(2) 0.062(2) Uani 0.519(14) 1 d . U P C 1
F206 F 0.6577(9) 0.8128(4) 0.4009(3) 0.077(3) Uani 0.519(14) 1 d . U P C 1
F207 F 0.9358(2) 0.6467(2) 0.54727(9) 0.0748(10) Uani 1 1 d . U . . .
F208 F 0.8260(2) 0.69321(16) 0.52261(9) 0.0647(8) Uani 1 1 d . U . . .
F209 F 0.7893(2) 0.57272(17) 0.53736(8) 0.0577(7) Uani 1 1 d . U . . .
F210 F 1.1349(3) 0.5600(3) 0.43993(10) 0.1132(16) Uani 1 1 d . U . . .
F211 F 1.1265(2) 0.62489(18) 0.38630(13) 0.0800(10) Uani 1 1 d . U . . .
F212 F 1.0718(2) 0.50011(18) 0.38017(10) 0.0679(8) Uani 1 1 d . U . . .
F213 F 0.6379(5) 0.3750(6) 0.17809(14) 0.071(2) Uani 0.635(17) 1 d . U P D 1
F214 F 0.5557(6) 0.4461(3) 0.21135(17) 0.052(2) Uani 0.635(17) 1 d . U P D 1
F215 F 0.5166(4) 0.3218(4) 0.2140(2) 0.061(2) Uani 0.635(17) 1 d . U P D 1
F216 F 0.9051(3) 0.3192(2) 0.32491(13) 0.0845(11) Uani 1 1 d . U . . .
F217 F 0.7697(3) 0.23229(17) 0.32933(11) 0.0774(10) Uani 1 1 d . U . . .
F218 F 0.8327(4) 0.2473(3) 0.26789(11) 0.134(2) Uani 1 1 d . U . . .
F219 F 0.3862(2) 0.5991(3) 0.34098(11) 0.1089(15) Uani 1 1 d . U . . .
F220 F 0.2877(2) 0.5240(2) 0.37739(15) 0.1050(13) Uani 1 1 d . U . . .
F221 F 0.3786(3) 0.6318(2) 0.40708(12) 0.1038(14) Uani 1 1 d . U . . .
F222 F 0.5079(2) 0.31255(16) 0.44543(9) 0.0665(8) Uani 1 1 d . U . . .
F223 F 0.5419(4) 0.4053(2) 0.49663(10) 0.1101(16) Uani 1 1 d . U . . .
F224 F 0.3973(3) 0.3574(3) 0.47181(18) 0.141(2) Uani 1 1 d . U . . .
F304 F 0.6422(6) 0.8512(6) 0.3566(4) 0.074(3) Uani 0.481(14) 1 d . U P C 2
F305 F 0.7212(11) 0.8338(5) 0.41148(15) 0.074(3) Uani 0.481(14) 1 d . U P C 2
F306 F 0.7913(6) 0.9046(3) 0.3647(4) 0.076(3) Uani 0.481(14) 1 d . U P C 2
F313 F 0.5047(5) 0.3490(11) 0.2190(4) 0.089(5) Uani 0.365(17) 1 d . U P D 2
F314 F 0.6261(10) 0.3400(11) 0.1825(3) 0.109(6) Uani 0.365(17) 1 d . U P D 2
F315 F 0.6058(16) 0.4545(4) 0.1994(4) 0.118(5) Uani 0.365(17) 1 d . U P D 2
C201 C 0.7461(3) 0.6277(2) 0.33921(12) 0.0270(8) Uani 1 1 d . . . . .
C202 C 0.7840(2) 0.6383(2) 0.29815(12) 0.0268(8) Uani 1 1 d . . . . .
H202 H 0.8000 0.5951 0.2819 0.032 Uiso 1 1 calc R . . . .
C203 C 0.7989(3) 0.7103(2) 0.28062(12) 0.0300(8) Uani 1 1 d . . . . .
C204 C 0.7774(3) 0.7746(2) 0.30324(12) 0.0319(8) Uani 1 1 d . . . . .
H204 H 0.7861 0.8234 0.2909 0.038 Uiso 1 1 calc R . . . .
C205 C 0.7430(3) 0.7666(2) 0.34436(12) 0.0317(8) Uani 1 1 d . . . . .
C206 C 0.7284(3) 0.6946(2) 0.36211(12) 0.0296(8) Uani 1 1 d . . . . .
H206 H 0.7056 0.6909 0.3906 0.036 Uiso 1 1 calc R . . . .
C207 C 0.8403(3) 0.7191(2) 0.23669(13) 0.0388(10) Uani 1 1 d . . . . .
C208 C 0.7210(3) 0.8365(2) 0.36971(12) 0.0422(10) Uani 1 1 d . . . . .
C209 C 0.8124(3) 0.5606(2) 0.39944(12) 0.0295(8) Uani 1 1 d . . . . .
C210 C 0.8012(3) 0.5835(2) 0.44329(12) 0.0297(8) Uani 1 1 d . . . . .
H210 H 0.7392 0.5872 0.4519 0.036 Uiso 1 1 calc R . . . .
C211 C 0.8770(3) 0.6011(2) 0.47462(12) 0.0307(8) Uani 1 1 d . . . . .
C212 C 0.9675(3) 0.5947(2) 0.46403(13) 0.0327(9) Uani 1 1 d . . . . .
H212 H 1.0186 0.6043 0.4857 0.039 Uiso 1 1 calc R . . . .
C213 C 0.9817(3) 0.5738(2) 0.42086(13) 0.0343(9) Uani 1 1 d . . . . .
C214 C 0.9064(3) 0.5585(2) 0.38940(12) 0.0334(9) Uani 1 1 d . . . . .
H214 H 0.9192 0.5462 0.3599 0.040 Uiso 1 1 calc R . . . .
C215 C 0.8575(3) 0.6276(3) 0.52033(13) 0.0412(10) Uani 1 1 d . . . . .
C216 C 1.0786(3) 0.5648(3) 0.40761(14) 0.0448(11) Uani 1 1 d . . . . .
C217 C 0.7240(3) 0.4681(2) 0.32527(12) 0.0314(9) Uani 1 1 d . . . . .
C218 C 0.6661(3) 0.4567(2) 0.28691(12) 0.0350(9) Uani 1 1 d . . . . .
H218 H 0.6300 0.4937 0.2829 0.042 Uiso 1 1 calc R . . . .
C219 C 0.6587(3) 0.3946(2) 0.25447(13) 0.0411(10) Uani 1 1 d . . . . .
C220 C 0.7107(4) 0.3398(3) 0.25960(14) 0.0478(12) Uani 1 1 d . . . . .
H220 H 0.7079 0.2975 0.2374 0.057 Uiso 1 1 calc R . . . .
C221 C 0.7661(4) 0.3479(2) 0.29736(15) 0.0449(11) Uani 1 1 d . . . . .
C222 C 0.7716(3) 0.4106(2) 0.32989(13) 0.0376(9) Uani 1 1 d . . . . .
H222 H 0.8092 0.4139 0.3560 0.045 Uiso 1 1 calc R . . . .
C223 C 0.5956(3) 0.3847(2) 0.21463(14) 0.0525(13) Uani 1 1 d . . . . .
C224 C 0.8189(5) 0.2881(3) 0.30471(17) 0.0632(15) Uani 1 1 d . . . . .
C225 C 0.6184(3) 0.5210(2) 0.38217(12) 0.0310(8) Uani 1 1 d . . . . .
C226 C 0.5435(3) 0.5534(2) 0.37109(12) 0.0341(9) Uani 1 1 d . . . . .
H226 H 0.5550 0.5920 0.3510 0.041 Uiso 1 1 calc R . . . .
C227 C 0.4523(3) 0.5304(3) 0.38880(13) 0.0390(10) Uani 1 1 d . . . . .
C228 C 0.4330(3) 0.4739(3) 0.41780(13) 0.0428(11) Uani 1 1 d . . . . .
H228 H 0.3712 0.4589 0.4301 0.051 Uiso 1 1 calc R . . . .
C229 C 0.5045(3) 0.4398(2) 0.42865(13) 0.0405(10) Uani 1 1 d . . . . .
C230 C 0.5955(3) 0.4627(2) 0.41110(13) 0.0354(9) Uani 1 1 d . . . . .
H230 H 0.6437 0.4382 0.4190 0.043 Uiso 1 1 calc R . . . .
C231 C 0.3781(3) 0.5708(3) 0.37846(15) 0.0525(13) Uani 1 1 d . . . . .
C232 C 0.4877(4) 0.3794(3) 0.46036(17) 0.0579(14) Uani 1 1 d . . . . .
B200 B 0.7261(3) 0.5441(3) 0.36169(14) 0.0299(9) Uani 1 1 d . . . . .
F401 F 0.5985(2) 1.3121(4) 0.75560(10) 0.0849(16) Uani 0.882(6) 1 d . U P E 1
F402 F 0.4637(3) 1.2477(2) 0.72598(9) 0.0629(12) Uani 0.882(6) 1 d . U P E 1
F403 F 0.4999(4) 1.3726(2) 0.73464(11) 0.0864(17) Uani 0.882(6) 1 d . U P E 1
F404 F 0.3498(3) 1.43176(18) 0.92001(10) 0.0927(13) Uani 1 1 d . U . . .
F405 F 0.4467(2) 1.50666(15) 0.88126(10) 0.0615(8) Uani 1 1 d . U . . .
F406 F 0.3002(2) 1.45555(17) 0.85816(11) 0.0695(9) Uani 1 1 d . U . . .
F407 F 0.5827(6) 1.3082(4) 1.06599(14) 0.090(3) Uani 0.640(7) 1 d . U P F 1
F408 F 0.5906(5) 1.3934(2) 1.0239(2) 0.091(2) Uani 0.640(7) 1 d . U P F 1
F409 F 0.4536(3) 1.3222(4) 1.0364(2) 0.081(3) Uani 0.640(7) 1 d . U P F 1
F410 F 0.7877(9) 1.1737(11) 0.9809(3) 0.090(3) Uani 0.57(4) 1 d . U P G 1
F411 F 0.7255(5) 1.0978(4) 0.9243(4) 0.048(2) Uani 0.57(4) 1 d . U P G 1
F412 F 0.7987(8) 1.2187(8) 0.9201(6) 0.103(4) Uani 0.57(4) 1 d . U P G 1
F413 F 0.3616(6) 0.9314(7) 0.71496(18) 0.059(2) Uani 0.62(3) 1 d . U P H 1
F414 F 0.2192(3) 0.9302(6) 0.7346(2) 0.061(2) Uani 0.62(3) 1 d . U P H 1
F415 F 0.3203(11) 1.0398(3) 0.7236(2) 0.070(3) Uani 0.62(3) 1 d . U P H 1
F416 F 0.5217(2) 0.90345(16) 0.89540(11) 0.0648(8) Uani 1 1 d . U . . .
F417 F 0.4694(3) 0.82211(17) 0.83972(12) 0.0849(11) Uani 1 1 d . U . . .
F418 F 0.3747(2) 0.83305(19) 0.89088(13) 0.0883(12) Uani 1 1 d . U . . .
F419 F -0.05192(19) 1.1263(2) 0.90188(10) 0.0684(9) Uani 1 1 d . U . . .
F420 F 0.0050(3) 1.0928(2) 0.84338(10) 0.0949(13) Uani 1 1 d . U . . .
F421 F 0.0446(2) 1.21323(18) 0.87105(11) 0.0695(9) Uani 1 1 d . U . . .
F422 F 0.24433(19) 1.03968(16) 1.02524(8) 0.0518(7) Uani 1 1 d . U . . .
F423 F 0.09997(18) 1.05216(14) 1.02816(7) 0.0423(6) Uani 1 1 d . U . . .
F424 F 0.1228(2) 0.95011(13) 0.99123(8) 0.0485(7) Uani 1 1 d . U . . .
F501 F 0.4450(10) 1.3033(18) 0.7216(3) 0.078(6) Uani 0.118(6) 1 d . U P E 2
F502 F 0.5738(16) 1.3801(8) 0.7519(5) 0.060(6) Uani 0.118(6) 1 d . U P E 2
F503 F 0.5533(18) 1.2564(12) 0.7453(6) 0.067(6) Uani 0.118(6) 1 d . U P E 2
F507 F 0.4822(9) 1.3590(6) 1.0248(3) 0.087(4) Uani 0.360(7) 1 d . U P F 2
F508 F 0.4864(9) 1.2662(5) 1.0603(3) 0.092(4) Uani 0.360(7) 1 d . U P F 2
F509 F 0.6152(6) 1.3539(7) 1.0531(3) 0.103(5) Uani 0.360(7) 1 d . U P F 2
F510 F 0.7797(11) 1.1966(14) 0.9077(5) 0.078(4) Uani 0.43(4) 1 d . U P G 2
F511 F 0.8044(8) 1.2001(14) 0.9754(4) 0.087(5) Uani 0.43(4) 1 d . U P G 2
F512 F 0.7263(8) 1.0927(4) 0.9379(8) 0.068(4) Uani 0.43(4) 1 d . U P G 2
F513 F 0.2829(18) 1.0310(9) 0.7282(4) 0.079(5) Uani 0.38(3) 1 d . U P H 2
F514 F 0.3776(10) 0.9572(14) 0.7132(3) 0.069(4) Uani 0.38(3) 1 d . U P H 2
F515 F 0.2343(12) 0.9062(11) 0.7332(4) 0.098(6) Uani 0.38(3) 1 d . U P H 2
C401 C 0.4068(2) 1.23103(19) 0.85811(11) 0.0219(7) Uani 1 1 d . . . . .
C402 C 0.4501(2) 1.23840(19) 0.81807(11) 0.0229(7) Uani 1 1 d . . . . .
H402 H 0.4709 1.1952 0.8046 0.027 Uiso 1 1 calc R . . . .
C403 C 0.4635(2) 1.30774(19) 0.79735(11) 0.0252(7) Uani 1 1 d . . . . .
C404 C 0.4388(3) 1.3729(2) 0.81708(12) 0.0309(8) Uani 1 1 d . . . . .
H404 H 0.4488 1.4203 0.8033 0.037 Uiso 1 1 calc R . . . .
C405 C 0.3989(3) 1.3682(2) 0.85750(12) 0.0296(8) Uani 1 1 d . . . . .
C406 C 0.3826(3) 1.2983(2) 0.87679(12) 0.0269(8) Uani 1 1 d . . . . .
H406 H 0.3535 1.2960 0.9041 0.032 Uiso 1 1 calc R . . . .
C407 C 0.5074(3) 1.3110(2) 0.75404(12) 0.0352(9) Uani 1 1 d . . . . .
C408 C 0.3731(4) 1.4393(3) 0.87958(14) 0.0427(11) Uani 1 1 d . . . . .
C409 C 0.4801(2) 1.18025(19) 0.92358(11) 0.0235(7) Uani 1 1 d . . . . .
C410 C 0.4734(3) 1.2298(2) 0.96116(12) 0.0279(8) Uani 1 1 d . . . . .
H410 H 0.4142 1.2430 0.9657 0.033 Uiso 1 1 calc R . . . .
C411 C 0.5500(3) 1.2604(2) 0.99222(12) 0.0359(9) Uani 1 1 d . . . . .
C412 C 0.6361(3) 1.2409(2) 0.98728(13) 0.0396(10) Uani 1 1 d . . . . .
H412 H 0.6883 1.2608 1.0085 0.047 Uiso 1 1 calc R . . . .
C413 C 0.6450(3) 1.1916(2) 0.95072(12) 0.0338(9) Uani 1 1 d . . . . .
C414 C 0.5695(3) 1.1630(2) 0.91934(12) 0.0277(8) Uani 1 1 d . . . . .
H414 H 0.5786 1.1307 0.8941 0.033 Uiso 1 1 calc R . . . .
C415 C 0.5390(3) 1.3149(3) 1.03033(15) 0.0625(15) Uani 1 1 d . . . . .
C416 C 0.7391(3) 1.1705(2) 0.94369(13) 0.0495(12) Uani 1 1 d . . . . .
C417 C 0.3900(2) 1.0706(2) 0.85568(12) 0.0246(7) Uani 1 1 d . . . . .
C418 C 0.3529(3) 1.0539(2) 0.81265(12) 0.0279(8) Uani 1 1 d . . . . .
H418 H 0.3290 1.0927 0.8003 0.033 Uiso 1 1 calc R . . . .
C419 C 0.3493(3) 0.9834(2) 0.78714(13) 0.0330(9) Uani 1 1 d . . . . .
C420 C 0.3812(3) 0.9243(2) 0.80441(15) 0.0400(10) Uani 1 1 d . . . . .
H420 H 0.3799 0.8760 0.7870 0.048 Uiso 1 1 calc R . . . .
C421 C 0.4145(3) 0.9374(2) 0.84725(14) 0.0347(9) Uani 1 1 d . . . . .
C422 C 0.4189(2) 1.0089(2) 0.87255(13) 0.0273(8) Uani 1 1 d . . . . .
H422 H 0.4420 1.0161 0.9021 0.033 Uiso 1 1 calc R . . . .
C423 C 0.3114(3) 0.9706(2) 0.74015(15) 0.0500(12) Uani 1 1 d . . . . .
C424 C 0.4444(3) 0.8741(2) 0.86794(17) 0.0468(11) Uani 1 1 d . . . . .
C425 C 0.2851(2) 1.13344(19) 0.90752(11) 0.0214(7) Uani 1 1 d . . . . .
C426 C 0.2038(2) 1.1467(2) 0.88737(11) 0.0231(7) Uani 1 1 d . . . . .
H426 H 0.2115 1.1715 0.8613 0.028 Uiso 1 1 calc R . . . .
C427 C 0.1118(3) 1.1247(2) 0.90413(11) 0.0234(7) Uani 1 1 d . . . . .
C428 C 0.0978(3) 1.08789(19) 0.94182(11) 0.0248(7) Uani 1 1 d . . . . .
H428 H 0.0355 1.0731 0.9536 0.030 Uiso 1 1 calc R . . . .
C429 C 0.1772(3) 1.07314(19) 0.96194(11) 0.0233(7) Uani 1 1 d . . . . .
C430 C 0.2685(2) 1.09521(19) 0.94518(11) 0.0221(7) Uani 1 1 d . . . . .
H430 H 0.3214 1.0840 0.9597 0.027 Uiso 1 1 calc R . . . .
C431 C 0.0279(3) 1.1379(2) 0.88015(12) 0.0331(9) Uani 1 1 d . . . . .
C432 C 0.1618(3) 1.0293(2) 1.00115(13) 0.0332(9) Uani 1 1 d . . . . .
B400 B 0.3915(3) 1.1533(2) 0.88574(13) 0.0223(8) Uani 1 1 d . . . . .

loop_
_atom_site_aniso_label
_atom_site_aniso_U_11
_atom_site_aniso_U_22
_atom_site_aniso_U_33
_atom_site_aniso_U_23
_atom_site_aniso_U_13
_atom_site_aniso_U_12
Ir1 0.01639(7) 0.01796(6) 0.01770(7) 0.00125(5) 0.00055(5) 0.00428(5)
F8 0.0433(15) 0.0440(14) 0.0375(13) 0.0109(11) 0.0013(11) 0.0010(11)
F9 0.094(2) 0.079(2) 0.0460(16) 0.0066(14) -0.0324(16) 0.0297(18)
F10 0.0305(13) 0.0451(14) 0.0435(13) 0.0073(11) -0.0050(11) 0.0009(10)
O18 0.083(3) 0.0277(15) 0.0378(16) -0.0041(12) 0.0041(16) 0.0211(16)
O21 0.065(2) 0.0222(13) 0.0378(16) 0.0051(12) 0.0008(15) -0.0087(13)
O33 0.0434(17) 0.0281(14) 0.0393(15) 0.0009(11) -0.0002(13) 0.0194(12)
O36 0.0364(16) 0.0198(13) 0.0544(18) -0.0026(12) -0.0036(14) -0.0020(11)
O48 0.0414(17) 0.0509(17) 0.0308(14) 0.0001(12) -0.0114(13) 0.0294(14)
O51 0.0500(18) 0.0401(15) 0.0200(13) -0.0017(11) -0.0051(12) 0.0210(13)
N12 0.0346(18) 0.0247(15) 0.0209(15) -0.0003(12) -0.0018(13) 0.0112(13)
N15 0.0267(16) 0.0207(14) 0.0238(15) 0.0027(11) -0.0014(12) 0.0010(12)
N27 0.0232(15) 0.0259(15) 0.0217(14) 0.0013(11) -0.0010(12) 0.0083(12)
N30 0.0218(15) 0.0197(14) 0.0239(15) 0.0014(11) 0.0004(12) 0.0040(11)
N42 0.0235(15) 0.0272(15) 0.0210(14) 0.0017(12) -0.0024(12) 0.0105(12)
N45 0.0260(16) 0.0212(14) 0.0159(13) 0.0019(11) -0.0005(11) 0.0058(12)
C2 0.033(2) 0.0193(16) 0.0211(17) -0.0031(13) -0.0031(15) 0.0087(14)
C3 0.036(2) 0.0291(19) 0.0266(19) -0.0005(15) -0.0015(16) 0.0107(16)
C4 0.058(3) 0.036(2) 0.028(2) 0.0055(17) 0.002(2) 0.015(2)
C5 0.063(3) 0.043(2) 0.029(2) -0.0045(18) -0.018(2) 0.025(2)
C6 0.039(2) 0.040(2) 0.041(2) -0.0021(19) -0.012(2) 0.0123(19)
C7 0.034(2) 0.0284(19) 0.032(2) -0.0008(16) -0.0052(17) 0.0090(16)
C11 0.0185(17) 0.0238(17) 0.0251(17) -0.0005(13) -0.0065(14) 0.0066(13)
C13 0.052(3) 0.0217(18) 0.028(2) -0.0027(15) -0.0047(18) 0.0106(17)
C14 0.046(2) 0.0199(17) 0.029(2) 0.0023(15) -0.0063(18) 0.0038(16)
C16 0.037(2) 0.037(2) 0.0199(17) -0.0022(15) 0.0053(16) 0.0159(17)
C17 0.065(3) 0.051(3) 0.033(2) -0.004(2) 0.001(2) 0.034(2)
C19 0.0274(19) 0.0305(19) 0.0220(18) 0.0059(14) 0.0026(15) -0.0026(15)
C20 0.043(3) 0.036(2) 0.034(2) 0.0038(18) -0.0017(19) -0.0104(19)
C22 0.042(2) 0.044(2) 0.0245(19) 0.0007(17) -0.0003(17) 0.0140(19)
C23 0.039(2) 0.060(3) 0.033(2) -0.001(2) 0.0089(19) 0.012(2)
C24 0.042(3) 0.057(3) 0.031(2) 0.0062(19) 0.0030(19) 0.023(2)
C25 0.038(2) 0.031(2) 0.0262(19) 0.0050(15) 0.0006(17) 0.0003(17)
C26 0.0225(17) 0.0228(16) 0.0166(16) 0.0047(13) 0.0008(13) 0.0042(13)
C28 0.037(2) 0.0248(18) 0.0228(18) 0.0021(14) -0.0014(16) 0.0135(16)
C29 0.033(2) 0.0194(17) 0.0269(18) 0.0005(14) -0.0013(16) 0.0047(15)
C31 0.0233(19) 0.036(2) 0.0291(19) 0.0051(15) 0.0042(15) 0.0161(16)
C32 0.034(2) 0.039(2) 0.037(2) 0.0034(17) 0.0039(18) 0.0218(18)
C34 0.0178(17) 0.0261(18) 0.0294(19) 0.0036(14) -0.0010(14) 0.0000(14)
C35 0.027(2) 0.031(2) 0.052(3) 0.0069(18) -0.0089(19) -0.0009(17)
C37 0.032(2) 0.041(2) 0.030(2) 0.0071(17) -0.0021(17) 0.0158(18)
C38 0.026(2) 0.041(2) 0.036(2) 0.0075(17) 0.0036(17) 0.0101(17)
C39 0.025(2) 0.051(3) 0.041(2) -0.0044(19) 0.0045(18) 0.0032(18)
C40 0.0221(19) 0.045(2) 0.042(2) 0.0161(19) -0.0054(17) 0.0041(17)
C41 0.0186(17) 0.0188(16) 0.0212(16) 0.0003(13) 0.0015(13) 0.0022(13)
C43 0.031(2) 0.033(2) 0.0255(18) 0.0034(15) -0.0041(16) 0.0127(16)
C44 0.032(2) 0.0300(18) 0.0167(16) 0.0009(14) -0.0071(15) 0.0074(16)
C46 0.029(2) 0.041(2) 0.0235(18) 0.0030(15) -0.0008(15) 0.0204(17)
C47 0.036(2) 0.058(3) 0.032(2) -0.0018(19) -0.0058(18) 0.027(2)
C49 0.030(2) 0.0292(18) 0.0172(16) 0.0006(14) 0.0026(14) 0.0109(15)
C50 0.047(3) 0.041(2) 0.0249(19) -0.0014(16) -0.0013(18) 0.017(2)
C52 0.044(2) 0.034(2) 0.035(2) 0.0019(17) -0.0012(18) 0.0204(18)
C53 0.039(2) 0.053(3) 0.037(2) 0.0106(19) 0.0116(19) 0.025(2)
C54 0.040(2) 0.044(2) 0.034(2) 0.0014(18) 0.0136(19) 0.0091(19)
C55 0.049(3) 0.036(2) 0.027(2) -0.0009(16) 0.0033(18) 0.0240(19)
Ir10 0.01823(7) 0.02024(7) 0.02258(7) 0.00012(5) 0.00440(5) 0.00427(5)
F108 0.0377(14) 0.0393(13) 0.0434(13) 0.0115(11) -0.0040(11) -0.0007(11)
F109 0.068(2) 0.099(2) 0.0507(17) 0.0246(16) -0.0050(15) 0.0302(18)
F110 0.0503(16) 0.0373(13) 0.0478(14) 0.0112(11) 0.0111(12) 0.0069(11)
O21B 0.0369(18) 0.0323(14) 0.048(2) 0.0055(16) 0.0152(19) 0.0024(13)
O48B 0.029(3) 0.035(3) 0.029(3) -0.001(2) -0.001(2) 0.017(2)
O51B 0.029(3) 0.040(3) 0.027(2) -0.003(2) -0.003(2) 0.016(2)
O118 0.0469(18) 0.0421(16) 0.0327(15) 0.0089(12) 0.0181(13) 0.0150(14)
O121 0.0369(18) 0.0323(14) 0.048(2) 0.0055(16) 0.0152(19) 0.0024(13)
O133 0.0251(14) 0.0441(16) 0.0343(14) 0.0027(12) 0.0125(12) 0.0113(12)
O136 0.0325(15) 0.0396(15) 0.0349(15) 0.0154(12) 0.0072(12) 0.0001(12)
O148 0.033(2) 0.044(3) 0.029(2) -0.003(2) -0.0051(19) 0.018(2)
O151 0.028(2) 0.045(2) 0.026(2) -0.0049(18) -0.0071(17) 0.0184(18)
N42B 0.0192(16) 0.0361(17) 0.0200(16) -0.0035(13) 0.0015(13) 0.0092(14)
N45B 0.0251(14) 0.044(2) 0.0343(16) -0.0172(15) -0.0084(13) 0.0223(15)
N112 0.0262(16) 0.0217(14) 0.0247(15) 0.0015(11) 0.0082(12) 0.0068(12)
N115 0.0248(16) 0.0257(15) 0.0356(17) -0.0043(13) 0.0105(14) 0.0039(13)
N127 0.0213(15) 0.0280(15) 0.0220(14) 0.0037(12) 0.0037(12) 0.0103(12)
N130 0.0189(15) 0.0267(15) 0.0264(15) 0.0068(12) 0.0003(12) 0.0053(12)
N142 0.0192(16) 0.0361(17) 0.0200(16) -0.0035(13) 0.0015(13) 0.0092(14)
N145 0.0251(14) 0.044(2) 0.0343(16) -0.0172(15) -0.0084(13) 0.0223(15)
C20B 0.045(2) 0.034(2) 0.056(2) 0.000(2) 0.012(2) 0.0047(18)
C24B 0.035(2) 0.0366(19) 0.041(2) -0.0117(16) 0.0100(18) -0.0006(19)
C25B 0.035(2) 0.0366(19) 0.041(2) -0.0117(16) 0.0100(18) -0.0006(19)
C43B 0.021(3) 0.031(3) 0.024(3) 0.001(2) -0.002(2) 0.013(2)
C44B 0.024(3) 0.033(3) 0.025(3) 0.002(2) -0.006(2) 0.014(2)
C46B 0.0209(19) 0.029(2) 0.0225(19) 0.0027(16) 0.0028(15) 0.0103(16)
C47B 0.027(4) 0.030(4) 0.029(3) 0.004(3) -0.003(3) 0.010(3)
C49B 0.0242(17) 0.025(2) 0.0257(19) -0.0018(16) 0.0015(15) 0.0118(16)
C50B 0.028(3) 0.034(3) 0.026(3) 0.000(3) 0.000(3) 0.012(3)
C52B 0.025(3) 0.029(5) 0.031(4) 0.001(2) 0.008(2) 0.010(3)
C53B 0.024(5) 0.031(2) 0.028(3) 0.0008(16) 0.003(4) 0.012(2)
C54B 0.040(5) 0.040(5) 0.031(5) -0.005(4) 0.010(4) 0.001(4)
C55B 0.033(4) 0.029(4) 0.024(4) -0.003(3) 0.002(3) 0.017(3)
C102 0.030(2) 0.0280(18) 0.0218(17) 0.0022(14) 0.0049(15) 0.0125(15)
C103 0.028(2) 0.035(2) 0.0236(18) 0.0057(15) 0.0058(15) 0.0107(16)
C104 0.030(2) 0.052(2) 0.027(2) 0.0052(18) 0.0031(17) 0.0133(19)
C105 0.043(3) 0.061(3) 0.0229(19) 0.0082(18) 0.0013(18) 0.029(2)
C106 0.049(3) 0.050(3) 0.028(2) 0.0132(18) 0.0079(19) 0.020(2)
C107 0.032(2) 0.035(2) 0.029(2) 0.0056(16) 0.0079(16) 0.0119(17)
C111 0.0257(19) 0.0235(17) 0.0272(18) -0.0011(14) 0.0044(15) 0.0086(14)
C113 0.033(2) 0.031(2) 0.036(2) 0.0079(16) 0.0144(17) 0.0129(17)
C114 0.0307(19) 0.0265(17) 0.046(2) 0.0031(16) 0.0179(16) 0.0062(15)
C116 0.035(2) 0.0261(18) 0.0217(17) -0.0012(14) 0.0014(15) 0.0115(16)
C117 0.049(3) 0.038(2) 0.028(2) 0.0085(17) 0.0100(18) 0.0168(19)
C119 0.036(2) 0.0320(18) 0.049(2) -0.0107(17) 0.0076(18) 0.0030(16)
C120 0.045(2) 0.034(2) 0.056(2) 0.000(2) 0.012(2) 0.0047(18)
C122 0.033(2) 0.0296(19) 0.0282(19) -0.0052(15) -0.0022(16) 0.0054(16)
C123 0.041(2) 0.035(2) 0.030(2) -0.0027(16) 0.0039(17) 0.0207(18)
C124 0.035(2) 0.0366(19) 0.041(2) -0.0117(16) 0.0100(18) -0.0006(19)
C125 0.035(2) 0.0366(19) 0.041(2) -0.0117(16) 0.0100(18) -0.0006(19)
C126 0.0185(17) 0.0243(17) 0.0192(16) 0.0025(13) -0.0013(13) 0.0043(13)
C128 0.0181(17) 0.041(2) 0.0224(18) 0.0038(15) 0.0044(14) 0.0077(15)
C129 0.0215(18) 0.038(2) 0.0222(18) 0.0083(15) 0.0034(14) 0.0047(15)
C131 0.034(2) 0.034(2) 0.0269(19) 0.0032(15) 0.0038(16) 0.0198(17)
C132 0.038(2) 0.039(2) 0.033(2) 0.0052(17) 0.0110(18) 0.0220(18)
C134 0.0252(19) 0.0260(18) 0.037(2) 0.0097(15) -0.0043(16) 0.0044(15)
C135 0.031(2) 0.035(2) 0.046(2) 0.0159(18) -0.0001(18) -0.0006(17)
C137 0.058(3) 0.067(3) 0.029(2) -0.001(2) -0.008(2) 0.043(3)
C138 0.066(3) 0.029(2) 0.037(2) 0.0039(17) 0.022(2) 0.017(2)
C139 0.043(2) 0.027(2) 0.044(2) 0.0034(17) -0.0045(19) 0.0083(18)
C140 0.039(2) 0.029(2) 0.049(2) 0.0117(18) -0.010(2) 0.0109(18)
C141 0.0190(16) 0.0344(17) 0.0302(17) -0.0083(14) 0.0032(14) 0.0063(14)
C143 0.023(2) 0.036(3) 0.025(2) 0.001(2) -0.001(2) 0.012(2)
C144 0.027(2) 0.040(3) 0.026(2) 0.001(2) -0.005(2) 0.016(2)
C146 0.0209(19) 0.029(2) 0.0225(19) 0.0027(16) 0.0028(15) 0.0103(16)
C147 0.030(3) 0.036(3) 0.033(3) 0.001(2) 0.000(2) 0.014(2)
C149 0.0242(17) 0.025(2) 0.0257(19) -0.0018(16) 0.0015(15) 0.0118(16)
C150 0.028(3) 0.034(3) 0.027(3) -0.001(2) -0.003(2) 0.012(2)
C152 0.025(3) 0.029(5) 0.031(4) 0.001(2) 0.008(2) 0.010(3)
C153 0.024(5) 0.031(2) 0.028(3) 0.0008(16) 0.003(4) 0.012(2)
C154 0.042(4) 0.030(3) 0.038(4) 0.003(3) -0.011(3) 0.014(3)
C155 0.028(3) 0.045(4) 0.025(3) 0.001(3) 0.004(3) 0.011(3)
F201 0.0366(14) 0.0672(17) 0.0484(15) 0.0097(13) 0.0150(12) 0.0079(13)
F202 0.104(3) 0.0517(16) 0.0333(14) -0.0054(12) 0.0181(15) 0.0005(16)
F203 0.067(2) 0.095(2) 0.0499(16) 0.0347(15) 0.0095(14) 0.0387(17)
F204 0.050(4) 0.087(5) 0.127(8) -0.072(5) -0.043(5) 0.029(4)
F205 0.082(6) 0.062(4) 0.059(4) 0.007(3) 0.005(4) 0.049(4)
F206 0.109(7) 0.064(4) 0.072(5) 0.001(4) 0.040(5) 0.048(4)
F207 0.0433(17) 0.131(3) 0.0381(15) -0.0155(16) -0.0005(13) 0.0147(18)
F208 0.089(2) 0.0525(16) 0.0531(17) -0.0145(13) 0.0145(16) 0.0273(16)
F209 0.0582(18) 0.0661(18) 0.0414(14) 0.0083(13) 0.0222(13) 0.0033(14)
F210 0.078(2) 0.244(5) 0.054(2) 0.001(2) -0.0007(18) 0.113(3)
F211 0.0432(17) 0.0653(19) 0.139(3) 0.023(2) 0.0467(19) 0.0208(15)
F212 0.0524(18) 0.0673(19) 0.089(2) -0.0069(17) 0.0244(16) 0.0293(15)
F213 0.082(4) 0.100(5) 0.034(3) 0.010(3) 0.008(3) 0.030(4)
F214 0.089(5) 0.035(3) 0.032(3) 0.0026(18) -0.011(3) 0.019(2)
F215 0.059(3) 0.041(3) 0.077(4) 0.018(3) -0.021(3) 0.003(2)
F216 0.070(2) 0.075(2) 0.129(3) 0.029(2) 0.022(2) 0.0470(19)
F217 0.107(3) 0.0464(17) 0.079(2) 0.0204(16) -0.004(2) 0.0174(17)
F218 0.275(6) 0.131(3) 0.058(2) 0.005(2) 0.033(3) 0.158(4)
F219 0.065(2) 0.237(5) 0.063(2) 0.056(3) 0.0198(18) 0.089(3)
F220 0.0298(17) 0.118(3) 0.167(4) 0.020(3) 0.012(2) 0.0201(19)
F221 0.134(4) 0.114(3) 0.086(2) -0.025(2) -0.032(2) 0.088(3)
F222 0.086(2) 0.0468(16) 0.0603(18) 0.0022(14) -0.0033(16) 0.0098(15)
F223 0.199(5) 0.064(2) 0.0348(17) 0.0072(15) 0.002(2) -0.015(2)
F224 0.099(3) 0.127(3) 0.236(5) 0.124(4) 0.112(3) 0.049(3)
F304 0.044(4) 0.086(6) 0.094(6) -0.041(5) -0.018(4) 0.043(4)
F305 0.137(8) 0.057(5) 0.040(3) -0.018(3) -0.002(4) 0.053(5)
F306 0.086(6) 0.035(3) 0.094(6) -0.023(4) 0.018(5) 0.004(3)
F313 0.074(7) 0.107(10) 0.100(8) 0.027(7) -0.003(6) 0.044(7)
F314 0.123(9) 0.114(10) 0.051(6) -0.055(6) 0.005(6) -0.007(8)
F315 0.212(11) 0.069(6) 0.043(6) 0.022(5) -0.016(7) -0.014(7)
C201 0.0190(17) 0.0308(19) 0.0284(19) -0.0023(15) 0.0011(15) 0.0045(14)
C202 0.0187(17) 0.0306(19) 0.0300(19) -0.0010(15) 0.0003(15) 0.0067(14)
C203 0.0219(19) 0.038(2) 0.0287(19) 0.0013(16) -0.0014(15) 0.0067(16)
C204 0.027(2) 0.0297(19) 0.037(2) 0.0026(16) -0.0056(17) 0.0058(16)
C205 0.0229(19) 0.035(2) 0.036(2) -0.0040(16) -0.0050(16) 0.0100(16)
C206 0.0241(19) 0.035(2) 0.0281(19) -0.0034(15) 0.0008(15) 0.0083(16)
C207 0.039(2) 0.037(2) 0.037(2) 0.0039(18) 0.0011(19) 0.0053(19)
C208 0.041(3) 0.040(2) 0.048(3) -0.007(2) -0.007(2) 0.020(2)
C209 0.032(2) 0.0257(18) 0.031(2) 0.0020(15) 0.0070(16) 0.0078(15)
C210 0.027(2) 0.0280(19) 0.034(2) 0.0060(15) 0.0098(16) 0.0060(15)
C211 0.032(2) 0.0282(19) 0.031(2) 0.0043(15) 0.0077(16) 0.0059(16)
C212 0.030(2) 0.035(2) 0.034(2) 0.0055(16) 0.0009(17) 0.0104(17)
C213 0.030(2) 0.042(2) 0.035(2) 0.0092(17) 0.0081(17) 0.0155(18)
C214 0.034(2) 0.042(2) 0.028(2) 0.0055(16) 0.0078(17) 0.0149(18)
C215 0.034(2) 0.051(3) 0.033(2) -0.0028(19) 0.0059(18) 0.005(2)
C216 0.034(2) 0.066(3) 0.040(2) 0.006(2) 0.004(2) 0.024(2)
C217 0.034(2) 0.0269(19) 0.033(2) 0.0033(15) 0.0153(17) 0.0061(16)
C218 0.039(2) 0.0263(19) 0.033(2) -0.0004(16) 0.0090(18) -0.0007(17)
C219 0.054(3) 0.027(2) 0.035(2) 0.0047(17) 0.014(2) -0.0013(19)
C220 0.074(3) 0.034(2) 0.031(2) 0.0029(18) 0.016(2) 0.007(2)
C221 0.064(3) 0.030(2) 0.047(3) 0.0121(19) 0.023(2) 0.020(2)
C222 0.047(3) 0.039(2) 0.030(2) 0.0068(17) 0.0138(18) 0.0156(19)
C223 0.084(4) 0.029(2) 0.036(2) -0.0018(19) -0.001(3) 0.004(2)
C224 0.105(5) 0.050(3) 0.047(3) 0.008(2) 0.023(3) 0.039(3)
C225 0.027(2) 0.0314(19) 0.0283(19) -0.0063(15) 0.0036(16) 0.0014(16)
C226 0.026(2) 0.044(2) 0.028(2) -0.0042(17) 0.0046(16) 0.0063(17)
C227 0.025(2) 0.055(3) 0.030(2) -0.0098(19) 0.0060(17) 0.0051(19)
C228 0.028(2) 0.053(3) 0.035(2) -0.0089(19) 0.0123(18) -0.0056(19)
C229 0.040(2) 0.038(2) 0.032(2) -0.0046(17) 0.0118(18) -0.0064(19)
C230 0.034(2) 0.031(2) 0.035(2) -0.0031(16) 0.0044(17) 0.0021(17)
C231 0.030(2) 0.084(4) 0.041(3) -0.002(2) 0.009(2) 0.016(2)
C232 0.061(3) 0.041(3) 0.059(3) 0.000(2) 0.022(3) -0.006(2)
B200 0.030(2) 0.032(2) 0.028(2) 0.0010(17) 0.0058(18) 0.0089(18)
F401 0.0308(18) 0.179(5) 0.0401(19) 0.019(2) 0.0168(15) 0.019(2)
F402 0.074(2) 0.066(2) 0.0317(16) -0.0115(15) 0.0177(15) -0.0022(18)
F403 0.169(5) 0.069(2) 0.050(2) 0.0360(19) 0.055(3) 0.067(3)
F404 0.185(4) 0.0626(19) 0.0622(19) 0.0206(15) 0.061(2) 0.079(2)
F405 0.0633(19) 0.0372(14) 0.082(2) -0.0120(14) 0.0011(16) 0.0183(14)
F406 0.0581(19) 0.0600(18) 0.101(2) -0.0123(16) -0.0085(17) 0.0433(16)
F407 0.141(7) 0.098(5) 0.034(3) -0.015(3) -0.030(3) 0.048(5)
F408 0.121(5) 0.053(3) 0.087(4) -0.024(3) 0.024(4) 0.014(3)
F409 0.054(3) 0.117(6) 0.059(4) -0.045(4) 0.007(3) 0.021(3)
F410 0.076(6) 0.137(7) 0.075(5) -0.031(4) -0.048(4) 0.077(5)
F411 0.041(3) 0.068(4) 0.043(5) -0.008(3) -0.009(2) 0.034(3)
F412 0.042(4) 0.092(6) 0.193(10) 0.069(6) 0.043(6) 0.028(4)
F413 0.058(4) 0.077(5) 0.039(3) -0.016(3) 0.013(3) 0.022(3)
F414 0.032(3) 0.082(4) 0.063(4) -0.023(3) -0.005(2) 0.019(3)
F415 0.109(7) 0.055(4) 0.043(3) -0.001(3) -0.013(4) 0.023(3)
F416 0.0491(17) 0.0463(15) 0.108(2) 0.0199(16) -0.0023(17) 0.0256(14)
F417 0.113(3) 0.0430(16) 0.114(3) 0.0038(17) 0.019(2) 0.0484(18)
F418 0.0435(17) 0.082(2) 0.160(3) 0.083(2) 0.038(2) 0.0241(16)
F419 0.0279(14) 0.122(3) 0.0695(19) 0.0337(18) 0.0101(13) 0.0351(16)
F420 0.086(2) 0.142(3) 0.068(2) -0.060(2) -0.0549(19) 0.080(2)
F421 0.0474(17) 0.0712(19) 0.100(2) 0.0378(17) -0.0154(16) 0.0242(15)
F422 0.0437(15) 0.0734(18) 0.0393(14) 0.0276(13) -0.0010(12) 0.0108(13)
F423 0.0511(15) 0.0470(14) 0.0302(12) 0.0123(10) 0.0173(11) 0.0123(12)
F424 0.0760(19) 0.0255(12) 0.0422(14) 0.0112(10) 0.0128(13) 0.0079(12)
F501 0.088(11) 0.103(11) 0.044(9) 0.021(10) 0.013(9) 0.023(10)
F502 0.062(10) 0.067(10) 0.047(9) 0.021(8) 0.042(8) 0.003(9)
F503 0.067(11) 0.092(11) 0.054(10) 0.018(9) 0.034(9) 0.037(9)
F507 0.128(9) 0.073(7) 0.069(7) -0.028(5) -0.013(7) 0.055(7)
F508 0.121(8) 0.104(7) 0.055(5) -0.010(5) 0.038(6) 0.040(6)
F509 0.060(6) 0.138(10) 0.080(8) -0.066(7) -0.014(6) 0.004(7)
F510 0.046(6) 0.118(9) 0.098(8) 0.051(7) 0.031(5) 0.053(6)
F511 0.021(5) 0.136(10) 0.095(8) -0.035(6) -0.019(5) 0.025(6)
F512 0.062(6) 0.062(5) 0.098(10) 0.027(5) -0.004(6) 0.039(4)
F513 0.084(10) 0.101(8) 0.057(6) -0.030(6) -0.028(6) 0.053(6)
F514 0.072(7) 0.084(9) 0.060(6) 0.024(5) 0.035(5) 0.029(6)
F515 0.071(8) 0.091(8) 0.081(7) -0.055(6) 0.005(6) -0.036(7)
C401 0.0173(16) 0.0237(17) 0.0250(17) 0.0017(13) 0.0013(14) 0.0067(13)
C402 0.0206(17) 0.0204(16) 0.0262(18) -0.0012(13) -0.0004(14) 0.0047(13)
C403 0.0247(18) 0.0275(18) 0.0226(17) 0.0027(14) 0.0028(14) 0.0059(15)
C404 0.037(2) 0.0297(19) 0.031(2) 0.0085(15) 0.0078(17) 0.0160(17)
C405 0.035(2) 0.0271(18) 0.032(2) 0.0053(15) 0.0080(17) 0.0161(16)
C406 0.0281(19) 0.0293(18) 0.0260(18) 0.0050(15) 0.0076(15) 0.0113(15)
C407 0.040(2) 0.035(2) 0.031(2) 0.0045(17) 0.0082(18) 0.0080(18)
C408 0.059(3) 0.040(2) 0.041(2) 0.0131(19) 0.019(2) 0.028(2)
C409 0.0190(17) 0.0206(16) 0.0310(19) 0.0068(14) 0.0022(14) 0.0046(13)
C410 0.0211(18) 0.0314(19) 0.032(2) 0.0045(15) 0.0027(15) 0.0076(15)
C411 0.034(2) 0.042(2) 0.029(2) -0.0011(17) 0.0005(17) 0.0090(18)
C412 0.032(2) 0.043(2) 0.039(2) 0.0039(18) -0.0131(18) 0.0045(18)
C413 0.025(2) 0.032(2) 0.046(2) 0.0081(17) -0.0028(17) 0.0088(16)
C414 0.0237(19) 0.0250(18) 0.034(2) 0.0038(15) -0.0003(16) 0.0071(15)
C415 0.043(3) 0.093(4) 0.045(3) -0.018(3) -0.004(2) 0.018(3)
C416 0.036(3) 0.044(3) 0.072(3) 0.004(2) -0.011(2) 0.017(2)
C417 0.0164(17) 0.0233(17) 0.0330(19) 0.0022(14) 0.0072(14) 0.0036(13)
C418 0.0209(18) 0.0253(18) 0.036(2) 0.0005(15) 0.0051(15) 0.0047(14)
C419 0.0232(19) 0.0287(19) 0.041(2) -0.0083(16) 0.0058(17) 0.0012(15)
C420 0.031(2) 0.0232(19) 0.060(3) -0.0097(18) 0.016(2) 0.0012(16)
C421 0.0213(19) 0.0225(18) 0.061(3) 0.0060(18) 0.0124(18) 0.0055(15)
C422 0.0173(17) 0.0240(17) 0.039(2) 0.0056(15) 0.0049(15) 0.0031(14)
C423 0.048(3) 0.049(3) 0.043(3) -0.018(2) 0.008(2) 0.004(2)
C424 0.031(2) 0.028(2) 0.083(3) 0.008(2) 0.008(2) 0.0092(18)
C425 0.0207(17) 0.0202(16) 0.0231(17) 0.0004(13) -0.0010(14) 0.0066(13)
C426 0.0229(18) 0.0236(17) 0.0223(17) 0.0025(13) 0.0016(14) 0.0059(14)
C427 0.0221(18) 0.0231(17) 0.0236(17) -0.0019(13) 0.0022(14) 0.0056(14)
C428 0.0200(17) 0.0232(17) 0.0286(18) 0.0005(14) 0.0075(14) 0.0023(14)
C429 0.0268(19) 0.0184(16) 0.0230(17) 0.0014(13) 0.0041(14) 0.0035(14)
C430 0.0211(17) 0.0212(16) 0.0241(17) 0.0027(13) -0.0003(14) 0.0060(13)
C431 0.026(2) 0.044(2) 0.031(2) 0.0006(17) 0.0005(16) 0.0141(17)
C432 0.035(2) 0.029(2) 0.033(2) 0.0054(16) 0.0027(17) 0.0042(17)
B400 0.0186(19) 0.0237(19) 0.026(2) 0.0025(15) 0.0008(16) 0.0076(15)

loop_
_atom_type_symbol
_atom_type_description
_atom_type_scat_dispersion_real
_atom_type_scat_dispersion_imag
_atom_type_scat_source
C C 0.0033 0.0016 'International Tables Vol C Tables 4.2.6.8 and 6.1.1.4'
H H 0.0000 0.0000 'International Tables Vol C Tables 4.2.6.8 and 6.1.1.4'
B B 0.0013 0.0007 'International Tables Vol C Tables 4.2.6.8 and 6.1.1.4'
F F 0.0171 0.0103 'International Tables Vol C Tables 4.2.6.8 and 6.1.1.4'
Ir Ir -1.4442 7.9887 'International Tables Vol C Tables 4.2.6.8 and 6.1.1.4'
N N 0.0061 0.0033 'International Tables Vol C Tables 4.2.6.8 and 6.1.1.4'
O O 0.0106 0.0060 'International Tables Vol C Tables 4.2.6.8 and 6.1.1.4'

loop_
_geom_angle_atom_site_label_1
_geom_angle_atom_site_label_2
_geom_angle_atom_site_label_3
_geom_angle
C2 Ir1 C41 178.94(13)
C11 Ir1 C2 86.39(13)
C11 Ir1 C41 93.16(12)
C26 Ir1 C2 86.25(12)
C26 Ir1 C11 172.57(12)
C26 Ir1 C41 94.21(12)
C13 O18 C17 103.3(3)
C14 O21 C20 103.4(3)
C28 O33 C32 103.3(3)
C29 O36 C35 106.0(3)
C43 O48 C47 102.9(3)
C44 O51 C50 103.0(3)
C11 N12 C13 111.2(3)
C11 N12 C16 141.1(3)
C13 N12 C16 105.9(3)
C11 N15 C14 113.2(3)
C11 N15 C19 137.7(3)
C14 N15 C19 109.1(3)
C26 N27 C28 112.5(3)
C26 N27 C31 140.9(3)
C28 N27 C31 106.5(3)
C26 N30 C29 112.5(3)
C26 N30 C34 138.8(3)
C29 N30 C34 108.6(3)
C41 N42 C46 139.6(3)
C43 N42 C41 113.9(3)
C43 N42 C46 106.5(3)
C41 N45 C44 112.5(3)
C41 N45 C49 141.4(3)
C44 N45 C49 106.0(3)
C3 C2 Ir1 124.2(3)
C3 C2 C7 110.7(3)
C7 C2 Ir1 125.1(3)
F8 C3 C2 118.4(3)
F8 C3 C4 113.9(4)
C2 C3 C4 127.7(4)
C5 C4 C3 115.8(4)
F9 C5 C4 118.4(4)
F9 C5 C6 119.0(4)
C6 C5 C4 122.6(4)
C5 C6 C7 116.0(4)
F10 C7 C2 118.5(3)
F10 C7 C6 114.3(4)
C6 C7 C2 127.1(4)
N12 C11 Ir1 132.4(2)
N15 C11 Ir1 126.0(2)
N15 C11 N12 101.5(3)
O18 C13 N12 113.8(3)
C14 C13 O18 138.8(4)
C14 C13 N12 107.4(3)
O21 C14 N15 112.9(3)
C13 C14 O21 140.4(4)
C13 C14 N15 106.7(3)
N12 C16 C17 97.4(3)
N12 C16 C22 109.1(3)
N12 C16 C23 117.1(3)
C22 C16 C17 108.3(3)
C23 C16 C17 112.4(4)
C23 C16 C22 111.5(3)
O18 C17 C16 105.4(3)
N15 C19 C20 98.2(3)
N15 C19 C24 111.8(3)
N15 C19 C25 110.8(3)
C24 C19 C20 110.7(4)
C24 C19 C25 113.8(3)
C25 C19 C20 110.4(3)
O21 C20 C19 106.1(3)
N27 C26 Ir1 128.2(2)
N27 C26 N30 101.6(3)
N30 C26 Ir1 130.2(3)
O33 C28 N27 113.9(3)
C29 C28 O33 139.5(3)
C29 C28 N27 106.5(3)
O36 C29 N30 114.5(3)
C28 C29 O36 138.6(3)
C28 C29 N30 106.9(3)
N27 C31 C32 97.6(3)
N27 C31 C37 110.2(3)
N27 C31 C38 115.1(3)
C37 C31 C32 107.9(3)
C38 C31 C32 112.4(3)
C38 C31 C37 112.6(3)
O33 C32 C31 105.0(3)
N30 C34 C35 100.0(3)
N30 C34 C39 111.0(3)
N30 C34 C40 112.3(3)
C39 C34 C35 110.2(3)
C40 C34 C35 109.1(3)
C40 C34 C39 113.4(3)
O36 C35 C34 108.9(3)
N42 C41 Ir1 127.5(2)
N42 C41 N45 100.0(3)
N45 C41 Ir1 132.5(2)
O48 C43 N42 115.4(3)
C44 C43 O48 138.2(3)
C44 C43 N42 106.3(3)
O51 C44 N45 114.7(3)
C43 C44 O51 138.0(3)
C43 C44 N45 107.3(3)
N42 C46 C47 98.6(3)
N42 C46 C52 110.2(3)
C52 C46 C47 109.8(3)
C53 C46 N42 113.5(3)
C53 C46 C47 110.8(3)
C53 C46 C52 113.0(3)
O48 C47 C46 107.0(3)
N45 C49 C50 98.5(3)
N45 C49 C54 110.1(3)
C54 C49 C50 109.3(3)
C55 C49 N45 116.2(3)
C55 C49 C50 109.9(3)
C55 C49 C54 111.9(3)
O51 C50 C49 106.2(3)
C102 Ir10 C111 85.08(14)
C102 Ir10 C141 178.80(13)
C111 Ir10 C141 95.60(13)
C126 Ir10 C102 86.76(13)
C126 Ir10 C111 171.16(14)
C126 Ir10 C141 92.62(12)
C114 O21B C20B 94.4(8)
C43B O48B C47B 102.3(7)
C44B O51B C50B 104.6(6)
C113 O118 C117 102.9(3)
C114 O121 C120 105.6(6)
C128 O133 C132 102.9(3)
C129 O136 C135 103.7(3)
C143 O148 C147 103.9(5)
C144 O151 C150 103.2(4)
C43B N42B C46B 103.0(6)
C43B N42B C141 120.0(7)
C141 N42B C46B 137.0(7)
C44B N45B C49B 102.2(5)
C44B N45B C141 120.1(6)
C141 N45B C49B 137.7(7)
C111 N112 C113 112.1(3)
C111 N112 C116 141.8(3)
C113 N112 C116 105.2(3)
C111 N115 C114 113.0(3)
C111 N115 C119 137.3(3)
C114 N115 C119 109.1(3)
C126 N127 C128 112.5(3)
C126 N127 C131 140.4(3)
C128 N127 C131 106.0(3)
C126 N130 C129 112.4(3)
C126 N130 C134 138.8(3)
C129 N130 C134 108.7(3)
C141 N142 C143 108.9(5)
C141 N142 C146 140.5(6)
C143 N142 C146 110.6(5)
C141 N145 C149 143.9(5)
C144 N145 C141 107.9(4)
C144 N145 C149 108.2(4)
O21B C20B C119 112.9(8)
O48B C43B N42B 117.9(6)
C44B C43B O48B 136.6(7)
C44B C43B N42B 105.4(6)
O51B C44B N45B 117.1(6)
C43B C44B O51B 139.4(7)
C43B C44B N45B 103.5(6)
N42B C46B C47B 102.8(7)
N42B C46B C52B 109.0(11)
N42B C46B C53B 112.1(16)
C52B C46B C47B 110.3(6)
C53B C46B C47B 109.7(6)
C53B C46B C52B 112.4(16)
O48B C47B C46B 104.5(7)
N45B C49B C50B 102.6(5)
N45B C49B C54B 107.1(5)
C54B C49B C50B 107.2(5)
C55B C49B N45B 118.4(6)
C55B C49B C50B 108.6(5)
C55B C49B C54B 112.0(7)
O51B C50B C49B 103.1(5)
C103 C102 Ir10 123.7(3)
C107 C102 Ir10 126.3(3)
C107 C102 C103 110.0(3)
F108 C103 C102 118.0(3)
F108 C103 C104 114.7(3)
C104 C103 C102 127.3(4)
C105 C104 C103 116.3(4)
F109 C105 C104 117.9(4)
F109 C105 C106 119.7(4)
C106 C105 C104 122.4(4)
C105 C106 C107 116.4(4)
F110 C107 C102 117.4(3)
F110 C107 C106 114.9(3)
C106 C107 C102 127.6(4)
N112 C111 Ir10 131.2(3)
N112 C111 N115 101.1(3)
N115 C111 Ir10 125.0(2)
O118 C113 N112 114.0(3)
C114 C113 O118 138.8(4)
C114 C113 N112 107.2(3)
O21B C114 N115 120.0(6)
O121 C114 N115 109.4(4)
C113 C114 O21B 132.7(6)
C113 C114 O121 144.2(4)
C113 C114 N115 106.5(3)
N112 C116 C117 97.0(3)
N112 C116 C123 109.2(3)
C117 C116 C123 109.0(3)
C122 C116 N112 115.8(3)
C122 C116 C117 111.9(3)
C122 C116 C123 112.7(3)
O118 C117 C116 105.0(3)
N115 C119 C20B 93.0(5)
N115 C119 C24B 112.1(5)
N115 C119 C25B 112.6(7)
N115 C119 C120 101.1(4)
N115 C119 C124 108.3(3)
N115 C119 C125 111.5(4)
C24B C119 C20B 106.0(5)
C24B C119 C25B 122.8(8)
C25B C119 C20B 105.4(5)
C120 C119 C124 111.2(4)
C120 C119 C125 115.2(4)
C125 C119 C124 109.2(5)
O121 C120 C119 103.6(4)
N127 C126 Ir10 128.4(2)
N127 C126 N130 101.3(3)
N130 C126 Ir10 130.2(2)
O133 C128 N127 114.1(3)
C129 C128 O133 139.0(3)
C129 C128 N127 106.8(3)
O136 C129 N130 113.4(3)
C128 C129 O136 139.8(4)
C128 C129 N130 106.8(3)
N127 C131 C132 96.6(3)
N127 C131 C137 109.2(3)
C137 C131 C132 110.0(3)
C138 C131 N127 117.1(3)
C138 C131 C132 111.8(3)
C138 C131 C137 111.3(4)
O133 C132 C131 105.5(3)
N130 C134 C135 98.3(3)
N130 C134 C139 112.6(3)
N130 C134 C140 111.6(3)
C139 C134 C135 108.7(3)
C140 C134 C135 111.1(3)
C140 C134 C139 113.4(3)
O136 C135 C134 108.0(3)
N42B C141 Ir10 129.2(4)
N42B C141 N45B 91.0(6)
N45B C141 Ir10 138.3(4)
N142 C141 Ir10 125.8(3)
N142 C141 N145 106.2(4)
N145 C141 Ir10 127.3(3)
O148 C143 N142 111.1(5)
C144 C143 O148 140.6(5)
C144 C143 N142 107.9(5)
O151 C144 N145 112.9(5)
C143 C144 O151 137.9(5)
C143 C144 N145 109.1(5)
N142 C146 C147 95.4(5)
N142 C146 C152 109.4(8)
N142 C146 C153 115.3(11)
C152 C146 C147 110.3(5)
C153 C146 C147 109.3(5)
C153 C146 C152 115.4(12)
O148 C147 C146 106.6(5)
N145 C149 C150 98.5(4)
N145 C149 C155 102.8(4)
C150 C149 C155 110.4(4)
C154 C149 N145 119.4(5)
C154 C149 C150 113.7(4)
C154 C149 C155 110.9(5)
O151 C150 C149 106.7(4)
C202 C201 B200 124.3(3)
C206 C201 C202 116.1(3)
C206 C201 B200 119.5(3)
C203 C202 C201 121.8(3)
C202 C203 C207 120.0(4)
C204 C203 C202 120.9(4)
C204 C203 C207 119.1(4)
C203 C204 C205 118.4(4)
C204 C205 C206 120.8(4)
C204 C205 C208 119.1(3)
C206 C205 C208 120.1(3)
C205 C206 C201 121.9(4)
F201 C207 C203 112.5(3)
F202 C207 F201 105.7(4)
F202 C207 F203 106.7(4)
F202 C207 C203 113.1(3)
F203 C207 F201 106.3(3)
F203 C207 C203 112.1(4)
F204 C208 F205 107.5(5)
F204 C208 F206 105.8(5)
F204 C208 C205 116.0(4)
F205 C208 F206 102.4(4)
F205 C208 C205 112.6(4)
F206 C208 C205 111.5(4)
F304 C208 F305 109.6(5)
F304 C208 F306 103.4(5)
F304 C208 C205 114.6(4)
F305 C208 F306 104.0(4)
F305 C208 C205 114.3(4)
F306 C208 C205 109.8(4)
C210 C209 B200 123.5(3)
C214 C209 C210 115.0(4)
C214 C209 B200 121.4(3)
C211 C210 C209 122.7(4)
C210 C211 C215 118.1(4)
C212 C211 C210 120.9(3)
C212 C211 C215 120.9(4)
C211 C212 C213 117.9(4)
C212 C213 C214 120.9(4)
C212 C213 C216 120.1(4)
C214 C213 C216 119.0(4)
C213 C214 C209 122.5(3)
F207 C215 F208 105.5(4)
F207 C215 C211 113.3(4)
F208 C215 C211 111.8(4)
F209 C215 F207 107.1(4)
F209 C215 F208 105.7(4)
F209 C215 C211 112.8(3)
F210 C216 F211 108.0(4)
F210 C216 F212 105.3(4)
F210 C216 C213 113.7(4)
F211 C216 C213 111.8(4)
F212 C216 F211 104.0(4)
F212 C216 C213 113.3(4)
C218 C217 B200 118.9(4)
C222 C217 C218 115.5(4)
C222 C217 B200 125.5(4)
C219 C218 C217 123.5(4)
C218 C219 C220 119.3(4)
C218 C219 C223 121.4(4)
C220 C219 C223 119.4(3)
C221 C220 C219 118.8(4)
C220 C221 C222 120.9(4)
C220 C221 C224 120.1(4)
C222 C221 C224 118.9(4)
C217 C222 C221 122.0(4)
F213 C223 F214 106.6(4)
F213 C223 F215 106.4(4)
F213 C223 C219 114.8(5)
F214 C223 C219 114.0(3)
F215 C223 F214 102.2(4)
F215 C223 C219 111.8(4)
F313 C223 F314 106.7(5)
F313 C223 F315 110.9(6)
F313 C223 C219 114.3(6)
F314 C223 C219 109.3(5)
F315 C223 F314 104.4(5)
F315 C223 C219 110.7(5)
F216 C224 F217 105.4(4)
F216 C224 F218 106.8(6)
F216 C224 C221 113.8(4)
F217 C224 C221 112.3(5)
F218 C224 F217 105.3(4)
F218 C224 C221 112.5(5)
C226 C225 C230 116.0(4)
C226 C225 B200 124.0(4)
C230 C225 B200 119.9(4)
C227 C226 C225 121.8(4)
C226 C227 C231 119.5(4)
C228 C227 C226 120.6(4)
C228 C227 C231 119.7(4)
C229 C228 C227 119.0(4)
C228 C229 C230 120.4(4)
C228 C229 C232 121.0(4)
C230 C229 C232 118.5(5)
C229 C230 C225 122.1(4)
F219 C231 F220 104.8(4)
F219 C231 F221 105.3(5)
F219 C231 C227 114.5(4)
F220 C231 C227 113.7(5)
F221 C231 F220 104.2(4)
F221 C231 C227 113.3(4)
F222 C232 C229 113.3(4)
F223 C232 F222 105.0(5)
F223 C232 C229 112.8(4)
F224 C232 F222 105.7(4)
F224 C232 F223 106.3(5)
F224 C232 C229 113.0(5)
C201 B200 C217 111.1(3)
C209 B200 C201 105.4(3)
C209 B200 C217 113.2(3)
C209 B200 C225 111.3(3)
C225 B200 C201 111.0(3)
C225 B200 C217 105.0(3)
C402 C401 B400 125.3(3)
C406 C401 C402 115.7(3)
C406 C401 B400 118.8(3)
C401 C402 C403 121.8(3)
C402 C403 C407 119.2(3)
C404 C403 C402 120.5(3)
C404 C403 C407 120.3(3)
C403 C404 C405 118.9(3)
C404 C405 C408 119.3(3)
C406 C405 C404 120.0(3)
C406 C405 C408 120.7(3)
C405 C406 C401 123.1(3)
F401 C407 F402 104.9(3)
F401 C407 F403 107.9(4)
F401 C407 C403 113.4(3)
F402 C407 C403 112.4(3)
F403 C407 F402 104.3(3)
F403 C407 C403 113.0(3)
F501 C407 F502 105.7(6)
F501 C407 F503 106.8(6)
F501 C407 C403 114.1(6)
F502 C407 C403 111.5(6)
F503 C407 F502 104.9(6)
F503 C407 C403 113.2(6)
F404 C408 F405 105.6(4)
F404 C408 F406 108.4(4)
F404 C408 C405 113.4(3)
F405 C408 C405 112.4(4)
F406 C408 F405 104.4(3)
F406 C408 C405 112.1(4)
C410 C409 C414 115.3(3)
C410 C409 B400 120.5(3)
C414 C409 B400 123.9(3)
C411 C410 C409 122.7(4)
C410 C411 C415 119.8(3)
C412 C411 C410 120.2(4)
C412 C411 C415 120.0(3)
C411 C412 C413 118.5(4)
C412 C413 C414 121.0(4)
C412 C413 C416 120.0(3)
C414 C413 C416 119.0(3)
C413 C414 C409 122.2(3)
F407 C415 F408 99.7(4)
F407 C415 C411 115.2(4)
F408 C415 C411 108.5(4)
F409 C415 F407 112.2(5)
F409 C415 F408 101.5(5)
F409 C415 C411 117.1(4)
F507 C415 F508 99.9(5)
F507 C415 C411 116.7(5)
F508 C415 C411 106.5(4)
F509 C415 F507 111.2(6)
F509 C415 F508 101.7(5)
F509 C415 C411 117.8(5)
F410 C416 C413 111.6(5)
F411 C416 F410 106.1(5)
F411 C416 F412 106.5(5)
F411 C416 C413 112.6(4)
F412 C416 F410 106.2(5)
F412 C416 C413 113.3(5)
F510 C416 C413 111.8(5)
F511 C416 F510 106.5(6)
F511 C416 F512 107.6(6)
F511 C416 C413 113.6(5)
F512 C416 F510 104.3(5)
F512 C416 C413 112.4(5)
C418 C417 C422 115.5(3)
C418 C417 B400 122.4(3)
C422 C417 B400 122.0(3)
C419 C418 C417 122.9(4)
C418 C419 C420 120.2(4)
C418 C419 C423 120.1(3)
C420 C419 C423 119.8(3)
C421 C420 C419 118.4(4)
C420 C421 C422 121.0(4)
C420 C421 C424 120.5(4)
C422 C421 C424 118.5(4)
C421 C422 C417 121.9(4)
F413 C423 F415 105.9(5)
F413 C423 C419 111.2(4)
F414 C423 F413 107.6(4)
F414 C423 F415 106.4(5)
F414 C423 C419 113.3(4)
F415 C423 C419 112.1(4)
F513 C423 F514 108.3(6)
F513 C423 F515 106.3(6)
F513 C423 C419 113.3(5)
F514 C423 F515 106.3(6)
F514 C423 C419 111.5(5)
F515 C423 C419 110.7(5)
F416 C424 C421 112.9(3)
F417 C424 F416 104.6(4)
F417 C424 F418 107.5(4)
F417 C424 C421 113.4(4)
F418 C424 F416 105.8(4)
F418 C424 C421 112.0(4)
C426 C425 B400 122.1(3)
C430 C425 C426 116.0(3)
C430 C425 B400 121.6(3)
C427 C426 C425 122.4(3)
C426 C427 C431 119.5(3)
C428 C427 C426 120.3(3)
C428 C427 C431 120.1(3)
C427 C428 C429 118.2(3)
C428 C429 C432 118.5(3)
C430 C429 C428 121.2(3)
C430 C429 C432 120.2(3)
C429 C430 C425 121.9(3)
F419 C431 F421 103.4(3)
F419 C431 C427 114.2(3)
F420 C431 F419 106.7(4)
F420 C431 F421 106.5(4)
F420 C431 C427 112.8(3)
F421 C431 C427 112.5(3)
F422 C432 C429 112.9(3)
F423 C432 F422 105.8(3)
F423 C432 F424 104.8(3)
F423 C432 C429 113.0(3)
F424 C432 F422 107.0(3)
F424 C432 C429 112.7(3)
C409 B400 C401 104.9(3)
C417 B400 C401 113.6(3)
C417 B400 C409 112.8(3)
C417 B400 C425 104.5(3)
C425 B400 C401 110.3(3)
C425 B400 C409 110.8(3)

loop_
_geom_bond_atom_site_label_1
_geom_bond_atom_site_label_2
_geom_bond_distance
Ir1 C2 2.092(3)
Ir1 C11 2.076(3)
Ir1 C26 2.075(3)
Ir1 C41 2.118(3)
F8 C3 1.362(4)
F9 C5 1.363(5)
F10 C7 1.357(4)
O18 C13 1.358(5)
O18 C17 1.452(6)
O21 C14 1.367(5)
O21 C20 1.455(5)
O33 C28 1.358(4)
O33 C32 1.444(5)
O36 C29 1.352(4)
O36 C35 1.428(5)
O48 C43 1.347(4)
O48 C47 1.446(5)
O51 C44 1.357(4)
O51 C50 1.451(5)
N12 C11 1.382(4)
N12 C13 1.397(5)
N12 C16 1.501(4)
N15 C11 1.369(4)
N15 C14 1.373(4)
N15 C19 1.485(4)
N27 C26 1.371(4)
N27 C28 1.391(4)
N27 C31 1.500(5)
N30 C26 1.378(4)
N30 C29 1.383(4)
N30 C34 1.493(4)
N42 C41 1.387(4)
N42 C43 1.381(4)
N42 C46 1.513(4)
N45 C41 1.389(4)
N45 C44 1.395(4)
N45 C49 1.513(4)
C2 C3 1.377(5)
C2 C7 1.396(5)
C3 C4 1.387(5)
C4 C5 1.381(6)
C5 C6 1.373(6)
C6 C7 1.387(5)
C13 C14 1.320(6)
C16 C17 1.536(5)
C16 C22 1.527(5)
C16 C23 1.510(6)
C19 C20 1.540(5)
C19 C24 1.512(6)
C19 C25 1.534(5)
C28 C29 1.334(5)
C31 C32 1.555(5)
C31 C37 1.529(5)
C31 C38 1.517(5)
C34 C35 1.557(5)
C34 C39 1.511(5)
C34 C40 1.506(5)
C43 C44 1.324(5)
C46 C47 1.537(5)
C46 C52 1.532(5)
C46 C53 1.503(5)
C49 C50 1.540(5)
C49 C54 1.520(5)
C49 C55 1.500(5)
Ir10 C102 2.089(4)
Ir10 C111 2.096(4)
Ir10 C126 2.073(3)
Ir10 C141 2.109(4)
F108 C103 1.357(4)
F109 C105 1.348(5)
F110 C107 1.359(4)
O21B C20B 1.467(8)
O21B C114 1.365(7)
O48B C43B 1.362(7)
O48B C47B 1.458(7)
O51B C44B 1.368(6)
O51B C50B 1.452(7)
O118 C113 1.355(5)
O118 C117 1.462(5)
O121 C114 1.369(5)
O121 C120 1.465(7)
O133 C128 1.356(4)
O133 C132 1.453(5)
O136 C129 1.360(4)
O136 C135 1.443(5)
O148 C143 1.364(6)
O148 C147 1.457(6)
O151 C144 1.364(5)
O151 C150 1.447(6)
N42B C43B 1.384(7)
N42B C46B 1.503(7)
N42B C141 1.399(7)
N45B C44B 1.392(7)
N45B C49B 1.529(7)
N45B C141 1.415(6)
N112 C111 1.373(4)
N112 C113 1.395(4)
N112 C116 1.514(4)
N115 C111 1.374(4)
N115 C114 1.385(5)
N115 C119 1.483(5)
N127 C126 1.373(4)
N127 C128 1.387(4)
N127 C131 1.513(4)
N130 C126 1.374(4)
N130 C129 1.387(5)
N130 C134 1.497(4)
N142 C141 1.369(6)
N142 C143 1.380(6)
N142 C146 1.494(6)
N145 C141 1.379(5)
N145 C144 1.378(6)
N145 C149 1.491(6)
C20B C119 1.607(7)
C24B C119 1.516(6)
C25B C119 1.531(7)
C43B C44B 1.316(8)
C46B C47B 1.544(7)
C46B C52B 1.518(7)
C46B C53B 1.514(7)
C49B C50B 1.556(7)
C49B C54B 1.535(7)
C49B C55B 1.521(6)
C102 C103 1.397(5)
C102 C107 1.392(5)
C103 C104 1.382(5)
C104 C105 1.372(6)
C105 C106 1.370(6)
C106 C107 1.377(6)
C113 C114 1.316(5)
C116 C117 1.527(5)
C116 C122 1.510(5)
C116 C123 1.533(5)
C119 C120 1.502(6)
C119 C124 1.559(5)
C119 C125 1.502(6)
C128 C129 1.322(5)
C131 C132 1.536(5)
C131 C137 1.531(5)
C131 C138 1.499(6)
C134 C135 1.541(5)
C134 C139 1.529(5)
C134 C140 1.518(5)
C143 C144 1.322(7)
C146 C147 1.545(6)
C146 C152 1.518(6)
C146 C153 1.514(6)
C149 C150 1.521(6)
C149 C154 1.486(6)
C149 C155 1.532(6)
F201 C207 1.336(5)
F202 C207 1.328(5)
F203 C207 1.332(5)
F204 C208 1.286(5)
F205 C208 1.320(5)
F206 C208 1.357(5)
F207 C215 1.328(5)
F208 C215 1.344(5)
F209 C215 1.326(5)
F210 C216 1.298(5)
F211 C216 1.332(5)
F212 C216 1.325(5)
F213 C223 1.313(5)
F214 C223 1.362(5)
F215 C223 1.341(5)
F216 C224 1.318(7)
F217 C224 1.352(6)
F218 C224 1.331(6)
F219 C231 1.304(6)
F220 C231 1.324(5)
F221 C231 1.315(6)
F222 C232 1.325(6)
F223 C232 1.317(6)
F224 C232 1.313(6)
F304 C208 1.294(5)
F305 C208 1.300(5)
F306 C208 1.356(5)
F313 C223 1.296(6)
F314 C223 1.358(6)
F315 C223 1.327(6)
C201 C202 1.403(5)
C201 C206 1.394(5)
C201 B200 1.642(6)
C202 C203 1.389(5)
C203 C204 1.376(5)
C203 C207 1.501(5)
C204 C205 1.382(5)
C205 C206 1.393(5)
C205 C208 1.497(5)
C209 C210 1.401(5)
C209 C214 1.397(5)
C209 B200 1.630(6)
C210 C211 1.388(5)
C211 C212 1.377(5)
C211 C215 1.500(5)
C212 C213 1.384(5)
C213 C214 1.389(5)
C213 C216 1.501(6)
C217 C218 1.400(6)
C217 C222 1.381(6)
C217 B200 1.647(6)
C218 C219 1.382(5)
C219 C220 1.387(6)
C219 C223 1.482(6)
C220 C221 1.373(6)
C221 C222 1.396(6)
C221 C224 1.486(7)
C225 C226 1.398(6)
C225 C230 1.402(5)
C225 B200 1.641(6)
C226 C227 1.398(5)
C227 C228 1.380(6)
C227 C231 1.479(7)
C228 C229 1.375(7)
C229 C230 1.394(5)
C229 C232 1.491(7)
F401 C407 1.301(4)
F402 C407 1.331(4)
F403 C407 1.318(4)
F404 C408 1.313(5)
F405 C408 1.342(5)
F406 C408 1.339(5)
F407 C415 1.291(5)
F408 C415 1.405(5)
F409 C415 1.280(5)
F410 C416 1.323(6)
F411 C416 1.312(6)
F412 C416 1.315(6)
F413 C423 1.336(5)
F414 C423 1.313(5)
F415 C423 1.339(6)
F416 C424 1.331(5)
F417 C424 1.324(5)
F418 C424 1.324(5)
F419 C431 1.316(5)
F420 C431 1.298(4)
F421 C431 1.334(5)
F422 C432 1.344(5)
F423 C432 1.343(5)
F424 C432 1.343(4)
F501 C407 1.303(7)
F502 C407 1.325(7)
F503 C407 1.314(7)
F507 C415 1.288(6)
F508 C415 1.411(6)
F509 C415 1.270(6)
F510 C416 1.333(6)
F511 C416 1.302(6)
F512 C416 1.317(6)
F513 C423 1.319(6)
F514 C423 1.328(6)
F515 C423 1.336(6)
C401 C402 1.400(5)
C401 C406 1.392(5)
C401 B400 1.649(5)
C402 C403 1.400(5)
C403 C404 1.376(5)
C403 C407 1.493(5)
C404 C405 1.387(5)
C405 C406 1.383(5)
C405 C408 1.498(5)
C409 C410 1.400(5)
C409 C414 1.400(5)
C409 B400 1.644(5)
C410 C411 1.393(5)
C411 C412 1.378(6)
C411 C415 1.480(6)
C412 C413 1.381(6)
C413 C414 1.387(5)
C413 C416 1.509(6)
C417 C418 1.396(5)
C417 C422 1.404(5)
C417 B400 1.634(5)
C418 C419 1.384(5)
C419 C420 1.391(6)
C419 C423 1.516(6)
C420 C421 1.376(6)
C421 C422 1.392(5)
C421 C424 1.491(6)
C425 C426 1.397(5)
C425 C430 1.396(5)
C425 B400 1.643(5)
C426 C427 1.395(5)
C427 C428 1.383(5)
C427 C431 1.485(5)
C428 C429 1.386(5)
C429 C430 1.385(5)
C429 C432 1.491(5)

loop_
_platon_squeeze_void_nr
_platon_squeeze_void_average_x
_platon_squeeze_void_average_y
_platon_squeeze_void_average_z
_platon_squeeze_void_volume
_platon_squeeze_void_count_electrons
_platon_squeeze_void_content
1 0.258 0.756 0.550 169 31 ' '
2 0.139 0.369 0.372 7 0 ' '
3 0.500 1.000 1.000 85 5 ' '
4 0.423 0.309 0.551 8 1 ' '
5 0.576 0.690 0.449 8 1 ' '
6 0.742 0.244 0.450 169 31 ' '
7 0.861 0.631 0.628 7 0 ' '
